data_1571917
loop_
_publ_author_name
'Escomel, L&#xe9;on'
'Martins, Frederico F.'
'Vendier, Laure'
'Coffinet, Ana&#xef;s'
'Queyriaux, Nicolas'
'Krewald, Vera'
'Simonneau, Antoine'

_publ_section_title
;
 Coordination of Al(C<sub>6</sub>F<sub>5</sub>)<sub>3</sub> <i>vs.</i>
 B(C<sub>6</sub>F<sub>5</sub>)<sub>3</sub> on group 6 end-on dinitrogen
 complexes: chemical and structural divergences.
;
_journal_issue 29
_journal_name_full 'Chemical science'
_journal_page_first 11321
_journal_page_last 11336
_journal_paper_doi 10.1039/d4sc02713b
_journal_volume 15
_journal_year 2024
_chemical_formula_moiety 'C56 H48 Al2 F30 N4 P4 W, 2(C6 H6)'
_chemical_formula_sum 'C68 H60 Al2 F30 N4 P4 W'
_chemical_formula_weight 1864.88
_space_group_IT_number 2
_space_group_name_Hall '-P 1'
_space_group_name_H-M_alt 'P -1'
_symmetry_cell_setting triclinic
_symmetry_space_group_name_Hall '-P 1'
_symmetry_space_group_name_H-M 'P -1'
_atom_sites_solution_hydrogens difmap
_atom_sites_solution_primary direct
_audit_update_record
;
2024-04-09 deposited with the CCDC.	2024-06-16 downloaded from the CCDC.
;
_cell_angle_alpha 92.0780(10)
_cell_angle_beta 99.059(2)
_cell_angle_gamma 92.5410(10)
_cell_formula_units_Z 4
_cell_length_a 12.2122(2)
_cell_length_b 24.4664(3)
_cell_length_c 25.0551(3)
_cell_measurement_reflns_used 190720
_cell_measurement_temperature 100
_cell_measurement_theta_max 79.15
_cell_measurement_theta_min 2.58
_cell_volume 7378.43(18)
_computing_cell_refinement
; 
CrysAlisPro 1.171.41.120a (Rigaku OD, 2021)
;
_computing_data_collection 'CrysAlisPro 1.171.41.120a (Rigaku OD, 2021)'
_computing_data_reduction
; 
 CrysAlisPro 1.171.41.120a (Rigaku OD, 2021)
;
_computing_molecular_graphics 'CAMERON (Watkin et al., 1996)'
_computing_publication_material 'CRYSTALS (Betteridge et al., 2003)'
_computing_structure_refinement 'CRYSTALS (Betteridge et al., 2003)'
_computing_structure_solution 'SHELXT (Sheldrick, 2015)'
_diffrn_ambient_temperature 100
_diffrn_detector 'Hybrid Pixel Array Detector'
_diffrn_detector_area_resol_mean 10.0000
_diffrn_detector_type HyPix
_diffrn_measured_fraction_theta_full 0.995
_diffrn_measured_fraction_theta_max 0.978
_diffrn_measurement_device 'four-circle diffractometer'
_diffrn_measurement_device_type 'XtaLAB Synergy, Dualflex, HyPix'
_diffrn_measurement_method '\f & \w scans'
_diffrn_radiation_monochromator mirror
_diffrn_radiation_probe x-ray
_diffrn_radiation_type 'Cu K\a'
_diffrn_radiation_wavelength 1.54184
_diffrn_reflns_av_R_equivalents 0.075
_diffrn_reflns_av_unetI/netI 0.052
_diffrn_reflns_limit_h_max 15
_diffrn_reflns_limit_h_min -14
_diffrn_reflns_limit_k_max 31
_diffrn_reflns_limit_k_min -31
_diffrn_reflns_limit_l_max 31
_diffrn_reflns_limit_l_min -30
_diffrn_reflns_number 312739
_diffrn_reflns_theta_full 75.593
_diffrn_reflns_theta_max 80.419
_diffrn_reflns_theta_min 2.487
_diffrn_source 'micro-focus sealed X-ray tube'
_diffrn_source_type 'PhotonJet (Cu) X-ray Source'
_diffrn_standards_number 0
_exptl_absorpt_coefficient_mu 5.044
_exptl_absorpt_correction_T_max 0.90
_exptl_absorpt_correction_T_min 0.41
_exptl_absorpt_correction_type multi-scan
_exptl_absorpt_process_details
; 
 CrysAlisPro 1.171.41.120a (Rigaku OD, 2021)
;
_exptl_crystal_colour yellow
_exptl_crystal_density_diffrn 1.679
_exptl_crystal_density_meas ?
_exptl_crystal_density_method 'not measured'
_exptl_crystal_description plate
_exptl_crystal_F_000 3704
_exptl_crystal_size_max 0.150
_exptl_crystal_size_mid 0.120
_exptl_crystal_size_min 0.020
_refine_diff_density_max 5.95
_refine_diff_density_min -2.41
_refine_ls_extinction_method None
_refine_ls_goodness_of_fit_ref 0.9886
_refine_ls_hydrogen_treatment noref
_refine_ls_matrix_type full
_refine_ls_number_parameters 1963
_refine_ls_number_reflns 31656
_refine_ls_number_restraints 0
_refine_ls_R_factor_all 0.0634
_refine_ls_R_factor_gt 0.0600
_refine_ls_shift/su_max 0.0013051
_refine_ls_shift/su_mean 0.0000160
_refine_ls_structure_factor_coef Fsqd
_refine_ls_weighting_details
;
 Method= Modified Sheldrick 
 w=1/[\s^2^(F^2^) + ( 0.07P)^2^ +54.68P] 
 ,where P=(max(Fo^2^,0) + 2Fc^2^)/3 
;
_refine_ls_weighting_scheme calc
_refine_ls_wR_factor_all 0.1494
_refine_ls_wR_factor_gt 0.1472
_refine_ls_wR_factor_ref 0.1494
_reflns_limit_h_max 15
_reflns_limit_h_min -15
_reflns_limit_k_max 31
_reflns_limit_k_min -31
_reflns_limit_l_max 31
_reflns_limit_l_min 0
_reflns_number_gt 29111
_reflns_number_total 31656
_reflns_threshold_expression I>2.0\s(I)
_oxford_diffrn_Wilson_B_factor 0.00
_oxford_diffrn_Wilson_scale 0.00
_oxford_refine_ls_r_factor_ref 0.0634
_oxford_refine_ls_scale 0.17781(6)
_oxford_reflns_number_all 31656
_cod_data_source_file d4sc02713b2.cif
_cod_data_source_block 20230908LeonN
_cod_depositor_comments
;
The following automatic conversions were performed:

data item '_exptl_crystal_density_meas' value 'not measured' was
changed to '?' -- the value is perceived as not measured.

Automatic conversion script
Id: cif_fix_values 8170 2020-07-09 18:12:32Z antanas 

 Adding full bibliography for 1571910--1571919.cif.
;
_cod_original_sg_symbol_Hall '- P 1'
_cod_original_sg_symbol_H-M 'P -1 '
_cod_database_code 1571917
_oxford_refine_reflns_threshold_expression I>-3.0\s(I)
_oxford_refine_ls_r_factor_all 0.0634
_oxford_refine_ls_wr_factor_all 0.1494

loop_
_symmetry_equiv_pos_as_xyz
x,y,z
-x,-y,-z

loop_
_atom_site_label
_atom_site_type_symbol
_atom_site_fract_x
_atom_site_fract_y
_atom_site_fract_z
_atom_site_U_iso_or_equiv
_atom_site_occupancy
_atom_site_adp_type
_atom_site_refinement_flags_posn
_atom_site_refinement_flags_adp
_atom_site_refinement_flags_occupancy
_atom_site_disorder_assembly
_atom_site_disorder_group
_atom_site_attached_hydrogens
C1 C 0.4001(9) 0.3055(5) 0.8839(3) 0.0827 1.0000 Uani . . . . . .
H11 H 0.4402 0.2731 0.8765 0.1228 1.0000 Uiso . . . . . .
H12 H 0.3547 0.2980 0.9120 0.1228 1.0000 Uiso . . . . . .
H13 H 0.4531 0.3364 0.8962 0.1228 1.0000 Uiso . . . . . .
C209 C 1.0826(7) 0.2902(3) 0.0731(3) 0.0555 1.0000 Uani . . . . . .
H1201 H 1.1468 0.3065 0.0584 0.0647 1.0000 Uiso . . . . . .
H1202 H 1.0861 0.2498 0.0696 0.0647 1.0000 Uiso . . . . . .
C210 C 0.7947(10) 0.1401(5) 0.3236(4) 0.0901 1.0000 Uani . . . . . .
H211 H 0.7748 0.1715 0.3456 0.1305 1.0000 Uiso . . . . . .
H212 H 0.8268 0.1125 0.3472 0.1305 1.0000 Uiso . . . . . .
H213 H 0.7265 0.1248 0.3006 0.1305 1.0000 Uiso . . . . . .
C2 C 1.1711(7) 0.2375(3) 0.3219(3) 0.0573 1.0000 Uani . . . . . .
H21 H 1.1747 0.2766 0.3336 0.0684 1.0000 Uiso . . . . . .
H22 H 1.1068 0.2199 0.3354 0.0684 1.0000 Uiso . . . . . .
C3 C 0.8978(8) 0.3139(4) 0.3217(3) 0.0742 1.0000 Uani . . . . . .
H31 H 0.9583 0.2950 0.3442 0.0863 1.0000 Uiso . . . . . .
H32 H 0.8742 0.3435 0.3441 0.0863 1.0000 Uiso . . . . . .
C4 C 0.3448(5) 0.1574(2) 0.8180(2) 0.0321 1.0000 Uani . . . . . .
H41 H 0.3592 0.1270 0.8425 0.0368 1.0000 Uiso . . . . . .
H42 H 0.3226 0.1891 0.8387 0.0368 1.0000 Uiso . . . . . .
C5 C 0.2510(4) 0.1398(2) 0.7714(2) 0.0330 1.0000 Uani . . . . . .
H51 H 0.1805 0.1356 0.7857 0.0360 1.0000 Uiso . . . . . .
H52 H 0.2669 0.1040 0.7555 0.0360 1.0000 Uiso . . . . . .
C6 C 0.8379(9) 0.3927(4) 0.2437(3) 0.0777 1.0000 Uani . . . . . .
H61 H 0.7704 0.3718 0.2303 0.1065 1.0000 Uiso . . . . . .
H62 H 0.8311 0.4153 0.2759 0.1065 1.0000 Uiso . . . . . .
C7 C 0.1157(4) 0.2285(2) 0.7301(2) 0.0319 1.0000 Uani . . . . . .
H71 H 0.1307 0.2443 0.7677 0.0371 1.0000 Uiso . . . . . .
H72 H 0.1083 0.2597 0.7057 0.0371 1.0000 Uiso . . . . . .
C8 C 0.0034(4) 0.1955(3) 0.7225(2) 0.0385 1.0000 Uani . . . . . .
H81 H -0.0193 0.1855 0.6838 0.0566 1.0000 Uiso . . . . . .
H82 H -0.0523 0.2176 0.7353 0.0566 1.0000 Uiso . . . . . .
H83 H 0.0122 0.1621 0.7428 0.0566 1.0000 Uiso . . . . . .
C9 C 0.1772(4) 0.1465(2) 0.6571(2) 0.0292 1.0000 Uani . . . . . .
H91 H 0.2348 0.1220 0.6485 0.0332 1.0000 Uiso . . . . . .
H92 H 0.1142 0.1237 0.6656 0.0332 1.0000 Uiso . . . . . .
C10 C 0.1382(4) 0.1792(2) 0.6080(2) 0.0338 1.0000 Uani . . . . . .
H101 H 0.0843 0.2051 0.6169 0.0476 1.0000 Uiso . . . . . .
H102 H 0.1033 0.1540 0.5782 0.0476 1.0000 Uiso . . . . . .
H103 H 0.2019 0.1992 0.5972 0.0476 1.0000 Uiso . . . . . .
C11 C 0.5162(5) 0.1090(2) 0.7707(2) 0.0336 1.0000 Uani . . . . . .
H111 H 0.5201 0.0853 0.8021 0.0399 1.0000 Uiso . . . . . .
H112 H 0.4592 0.0924 0.7417 0.0399 1.0000 Uiso . . . . . .
C12 C 0.6282(5) 0.1100(3) 0.7509(3) 0.0455 1.0000 Uani . . . . . .
H121 H 0.6249 0.1324 0.7191 0.0648 1.0000 Uiso . . . . . .
H122 H 0.6462 0.0728 0.7416 0.0648 1.0000 Uiso . . . . . .
H123 H 0.6860 0.1260 0.7798 0.0648 1.0000 Uiso . . . . . .
C13 C 0.5766(5) 0.1964(2) 0.8501(2) 0.0376 1.0000 Uani . . . . . .
H131 H 0.6510 0.1967 0.8389 0.0433 1.0000 Uiso . . . . . .
H132 H 0.5645 0.2342 0.8622 0.0433 1.0000 Uiso . . . . . .
C14 C 0.5809(5) 0.1607(3) 0.8987(2) 0.0436 1.0000 Uani . . . . . .
H141 H 0.5093 0.1611 0.9119 0.0627 1.0000 Uiso . . . . . .
H142 H 0.6397 0.1755 0.9277 0.0627 1.0000 Uiso . . . . . .
H143 H 0.5961 0.1234 0.8885 0.0627 1.0000 Uiso . . . . . .
C15 C 0.8480(8) 0.4033(4) 0.4768(6) 0.0983 1.0000 Uani . . . . . .
H15 H 0.9016 0.3822 0.4632 0.1158 1.0000 Uiso . . . . . .
C16 C 0.5170(5) 0.3598(2) 0.7884(2) 0.0374 1.0000 Uani . . . . . .
H161 H 0.5036 0.3976 0.7998 0.0434 1.0000 Uiso . . . . . .
H162 H 0.5622 0.3426 0.8187 0.0434 1.0000 Uiso . . . . . .
C17 C 0.5774(5) 0.3605(2) 0.7394(3) 0.0383 1.0000 Uani . . . . . .
H171 H 0.6496 0.3806 0.7492 0.0429 1.0000 Uiso . . . . . .
H172 H 0.5327 0.3791 0.7096 0.0429 1.0000 Uiso . . . . . .
C18 C 0.8692(11) 0.4259(5) 0.2049(6) 0.1243 1.0000 Uani . . . . . .
H1181 H 0.9392 0.4450 0.2127 0.1386 1.0000 Uiso . . . . . .
H1182 H 0.8103 0.4573 0.1993 0.1386 1.0000 Uiso . . . . . .
H1183 H 0.8579 0.4075 0.1682 0.1386 1.0000 Uiso . . . . . .
C19 C 0.7245(4) 0.2723(2) 0.7608(2) 0.0311 1.0000 Uani . . . . . .
H1191 H 0.7093 0.2735 0.7985 0.0360 1.0000 Uiso . . . . . .
H1192 H 0.7402 0.2340 0.7516 0.0360 1.0000 Uiso . . . . . .
C20 C 0.8291(4) 0.3089(2) 0.7587(3) 0.0397 1.0000 Uani . . . . . .
H1203 H 0.8503 0.3045 0.7226 0.0577 1.0000 Uiso . . . . . .
H204 H 0.8893 0.2982 0.7860 0.0577 1.0000 Uiso . . . . . .
H205 H 0.8131 0.3471 0.7654 0.0577 1.0000 Uiso . . . . . .
C21 C 0.6432(4) 0.2984(2) 0.6505(2) 0.0325 1.0000 Uani . . . . . .
H214 H 0.5810 0.3117 0.6249 0.0380 1.0000 Uiso . . . . . .
H215 H 0.7055 0.3261 0.6546 0.0380 1.0000 Uiso . . . . . .
C22 C 0.6789(5) 0.2441(2) 0.6283(2) 0.0394 1.0000 Uani . . . . . .
H221 H 0.7440 0.2323 0.6526 0.0552 1.0000 Uiso . . . . . .
H222 H 0.6992 0.2493 0.5924 0.0552 1.0000 Uiso . . . . . .
H223 H 0.6185 0.2163 0.6257 0.0552 1.0000 Uiso . . . . . .
C23 C 0.2929(5) 0.3696(2) 0.7319(2) 0.0331 1.0000 Uani . . . . . .
H231 H 0.3089 0.3688 0.6943 0.0384 1.0000 Uiso . . . . . .
H232 H 0.2153 0.3556 0.7303 0.0384 1.0000 Uiso . . . . . .
C24 C 0.3017(5) 0.4285(2) 0.7529(3) 0.0434 1.0000 Uani . . . . . .
H241 H 0.2930 0.4298 0.7912 0.0630 1.0000 Uiso . . . . . .
H242 H 0.2440 0.4487 0.7321 0.0630 1.0000 Uiso . . . . . .
H243 H 0.3751 0.4448 0.7494 0.0630 1.0000 Uiso . . . . . .
C25 C 0.3276(6) 0.3195(3) 0.8341(2) 0.0438 1.0000 Uani . . . . . .
H251 H 0.2998 0.3562 0.8409 0.0515 1.0000 Uiso . . . . . .
H252 H 0.2626 0.2933 0.8289 0.0515 1.0000 Uiso . . . . . .
C31 C 1.0720(6) 0.3852(3) 0.2947(3) 0.0554 1.0000 Uani . . . . . .
H311 H 1.1338 0.3606 0.3055 0.0648 1.0000 Uiso . . . . . .
H312 H 1.0968 0.4096 0.2676 0.0648 1.0000 Uiso . . . . . .
C32 C 1.0581(6) 0.4212(3) 0.3454(3) 0.0536 1.0000 Uani . . . . . .
H321 H 0.9976 0.4459 0.3355 0.0755 1.0000 Uiso . . . . . .
H322 H 1.1270 0.4427 0.3585 0.0755 1.0000 Uiso . . . . . .
H323 H 1.0396 0.3975 0.3738 0.0755 1.0000 Uiso . . . . . .
C33 C 0.5750(4) 0.1105(2) 0.5379(2) 0.0340 1.0000 Uani . . . . . .
C34 C 0.6836(5) 0.1198(2) 0.5650(3) 0.0383 1.0000 Uani . . . . . .
C35 C 0.7718(5) 0.1330(2) 0.5392(3) 0.0442 1.0000 Uani . . . . . .
C36 C 0.7547(5) 0.1362(2) 0.4844(3) 0.0478 1.0000 Uani . . . . . .
C37 C 0.6490(5) 0.1277(2) 0.4553(3) 0.0423 1.0000 Uani . . . . . .
C38 C 0.5627(5) 0.1157(2) 0.4825(2) 0.0360 1.0000 Uani . . . . . .
C47 C 0.4941(4) 0.0240(2) 0.6244(2) 0.0325 1.0000 Uani . . . . . .
C48 C 0.4303(5) 0.0095(2) 0.6634(2) 0.0346 1.0000 Uani . . . . . .
C49 C 0.4558(5) -0.0306(2) 0.7002(3) 0.0414 1.0000 Uani . . . . . .
C50 C 0.5496(6) -0.0589(3) 0.6981(3) 0.0471 1.0000 Uani . . . . . .
C51 C 0.6161(5) -0.0469(2) 0.6600(3) 0.0451 1.0000 Uani . . . . . .
C52 C 0.5871(5) -0.0066(2) 0.6244(2) 0.0351 1.0000 Uani . . . . . .
C58 C 0.3065(4) 0.0824(2) 0.5338(2) 0.0277 1.0000 Uani . . . . . .
C59 C 0.2628(4) 0.1266(2) 0.5067(2) 0.0316 1.0000 Uani . . . . . .
C60 C 0.1629(5) 0.1240(2) 0.4716(2) 0.0333 1.0000 Uani . . . . . .
C61 C 0.1030(4) 0.0745(2) 0.4623(2) 0.0334 1.0000 Uani . . . . . .
C62 C 0.1437(4) 0.0290(2) 0.4874(2) 0.0318 1.0000 Uani . . . . . .
C63 C 0.2433(4) 0.0340(2) 0.5225(2) 0.0281 1.0000 Uani . . . . . .
C69 C 0.3140(4) 0.4147(2) 0.5814(2) 0.0274 1.0000 Uani . . . . . .
C70 C 0.4201(4) 0.4376(2) 0.5988(2) 0.0354 1.0000 Uani . . . . . .
C71 C 0.4435(5) 0.4879(3) 0.6247(3) 0.0466 1.0000 Uani . . . . . .
C72 C 0.3570(6) 0.5191(3) 0.6349(3) 0.0483 1.0000 Uani . . . . . .
C73 C 0.2500(5) 0.4988(2) 0.6190(3) 0.0414 1.0000 Uani . . . . . .
C74 C 0.2309(4) 0.4481(2) 0.5927(2) 0.0319 1.0000 Uani . . . . . .
C83 C 0.3754(4) 0.3269(2) 0.4869(2) 0.0301 1.0000 Uani . . . . . .
C84 C 0.3449(5) 0.3561(2) 0.4411(2) 0.0346 1.0000 Uani . . . . . .
C85 C 0.3913(5) 0.3508(2) 0.3947(2) 0.0375 1.0000 Uani . . . . . .
C86 C 0.4749(5) 0.3153(3) 0.3933(2) 0.0399 1.0000 Uani . . . . . .
C87 C 0.5091(5) 0.2854(2) 0.4381(2) 0.0376 1.0000 Uani . . . . . .
C88 C 0.4597(4) 0.2917(2) 0.4836(2) 0.0318 1.0000 Uani . . . . . .
C94 C 0.1336(4) 0.3122(2) 0.5320(2) 0.0293 1.0000 Uani . . . . . .
C95 C 0.0717(4) 0.3108(2) 0.5735(2) 0.0275 1.0000 Uani . . . . . .
C96 C -0.0373(4) 0.2926(2) 0.5681(2) 0.0299 1.0000 Uani . . . . . .
C97 C -0.0906(4) 0.2732(2) 0.5175(2) 0.0342 1.0000 Uani . . . . . .
C98 C -0.0329(5) 0.2728(2) 0.4747(2) 0.0355 1.0000 Uani . . . . . .
C99 C 0.0763(4) 0.2921(2) 0.4824(2) 0.0298 1.0000 Uani . . . . . .
C106 C 0.6922(6) 0.1998(3) 0.2134(3) 0.0541 1.0000 Uani . . . . . .
H104 H 0.6410 0.1937 0.2395 0.0624 1.0000 Uiso . . . . . .
H105 H 0.6643 0.2296 0.1900 0.0624 1.0000 Uiso . . . . . .
C107 C 0.6896(7) 0.1501(4) 0.1792(4) 0.0699 1.0000 Uani . . . . . .
H106 H 0.7463 0.1535 0.1555 0.1025 1.0000 Uiso . . . . . .
H107 H 0.6161 0.1442 0.1566 0.1025 1.0000 Uiso . . . . . .
H108 H 0.7040 0.1185 0.2018 0.1025 1.0000 Uiso . . . . . .
C108 C 0.8781(7) 0.1606(3) 0.2871(3) 0.0613 1.0000 Uani . . . . . .
H109 H 0.8898 0.1308 0.2610 0.0726 1.0000 Uiso . . . . . .
H1010 H 0.9514 0.1704 0.3100 0.0726 1.0000 Uiso . . . . . .
C109 C 0.7935(7) 0.2698(4) 0.3010(3) 0.0712 1.0000 Uani . . . . . .
H1011 H 0.7285 0.2898 0.2848 0.0840 1.0000 Uiso . . . . . .
H1012 H 0.7739 0.2500 0.3318 0.0840 1.0000 Uiso . . . . . .
C111 C 1.1814(5) 0.1655(3) 0.2287(2) 0.0425 1.0000 Uani . . . . . .
H113 H 1.1827 0.1653 0.1893 0.0489 1.0000 Uiso . . . . . .
H114 H 1.2588 0.1618 0.2465 0.0489 1.0000 Uiso . . . . . .
C112 C 1.1165(6) 0.1152(3) 0.2392(3) 0.0541 1.0000 Uani . . . . . .
H115 H 1.1126 0.1140 0.2780 0.0781 1.0000 Uiso . . . . . .
H116 H 1.1527 0.0826 0.2278 0.0781 1.0000 Uiso . . . . . .
H117 H 1.0411 0.1153 0.2188 0.0781 1.0000 Uiso . . . . . .
C113 C 1.2562(6) 0.2799(3) 0.2319(3) 0.0525 1.0000 Uani . . . . . .
H118 H 1.2563 0.3163 0.2507 0.0638 1.0000 Uiso . . . . . .
H119 H 1.3281 0.2637 0.2443 0.0638 1.0000 Uiso . . . . . .
C114 C 1.2397(6) 0.2861(3) 0.1690(3) 0.0559 1.0000 Uani . . . . . .
H1110 H 1.2467 0.2503 0.1504 0.0666 1.0000 Uiso . . . . . .
H1111 H 1.2960 0.3124 0.1594 0.0666 1.0000 Uiso . . . . . .
C115 C 0.6675(4) 0.0027(2) 0.02239(19) 0.0263 1.0000 Uani . . . . . .
C116 C 0.7566(4) 0.03949(19) 0.02119(19) 0.0250 1.0000 Uani . . . . . .
C117 C 0.8275(4) 0.06006(19) 0.0664(2) 0.0249 1.0000 Uani . . . . . .
C118 C 0.8011(4) 0.0417(2) 0.1146(2) 0.0305 1.0000 Uani . . . . . .
C119 C 0.7140(4) 0.0052(2) 0.1184(2) 0.0304 1.0000 Uani . . . . . .
C120 C 0.6470(4) -0.01464(19) 0.0718(2) 0.0274 1.0000 Uani . . . . . .
C126 C 1.0737(5) 0.1388(2) -0.0851(2) 0.0379 1.0000 Uani . . . . . .
C127 C 1.0058(6) 0.1788(3) -0.1057(2) 0.0462 1.0000 Uani . . . . . .
C128 C 0.9247(6) 0.1971(3) -0.0781(2) 0.0437 1.0000 Uani . . . . . .
C129 C 0.9143(5) 0.1748(2) -0.0291(2) 0.0334 1.0000 Uani . . . . . .
C130 C 0.9808(4) 0.1355(2) -0.00594(19) 0.0261 1.0000 Uani . . . . . .
C131 C 1.0599(4) 0.1179(2) -0.0362(2) 0.0280 1.0000 Uani . . . . . .
C137 C 0.3637(5) 0.2226(3) 0.0169(3) 0.0458 1.0000 Uani . . . . . .
C138 C 0.4316(6) 0.2680(2) 0.0349(3) 0.0479 1.0000 Uani . . . . . .
C139 C 0.5454(5) 0.2664(2) 0.0518(2) 0.0372 1.0000 Uani . . . . . .
C140 C 0.5846(4) 0.2147(2) 0.0512(2) 0.0317 1.0000 Uani . . . . . .
C141 C 0.5192(5) 0.1675(2) 0.0347(2) 0.0342 1.0000 Uani . . . . . .
C142 C 0.4078(5) 0.1727(2) 0.0163(2) 0.0358 1.0000 Uani . . . . . .
C148 C 1.3113(5) 0.0295(3) 0.1384(2) 0.0357 1.0000 Uani . . . . . .
C149 C 1.2156(5) -0.0035(2) 0.1321(2) 0.0325 1.0000 Uani . . . . . .
C150 C 1.1156(4) 0.0186(2) 0.11273(19) 0.0283 1.0000 Uani . . . . . .
C151 C 1.1050(4) 0.0726(2) 0.09843(18) 0.0253 1.0000 Uani . . . . . .
C152 C 1.2041(4) 0.1032(2) 0.10480(19) 0.0269 1.0000 Uani . . . . . .
C153 C 1.3063(4) 0.0836(2) 0.1249(2) 0.0325 1.0000 Uani . . . . . .
C161 C 0.7132(5) 0.3663(2) 0.0165(2) 0.0403 1.0000 Uani . . . . . .
C162 C 0.7762(9) 0.4142(3) 0.0261(3) 0.0709 1.0000 Uani . . . . . .
C163 C 0.8253(12) 0.4414(4) -0.0121(5) 0.1032 1.0000 Uani . . . . . .
C164 C 0.8084(9) 0.4192(4) -0.0647(4) 0.0788 1.0000 Uani . . . . . .
C165 C 0.7532(6) 0.3696(4) -0.0754(3) 0.0577 1.0000 Uani . . . . . .
C166 C 0.7073(5) 0.3445(3) -0.0358(2) 0.0435 1.0000 Uani . . . . . .
C167 C 0.5351(6) 0.3773(3) 0.1648(3) 0.0491 1.0000 Uani . . . . . .
C168 C 0.5628(5) 0.3879(2) 0.1147(3) 0.0412 1.0000 Uani . . . . . .
C169 C 0.5321(7) 0.4374(3) 0.0970(3) 0.0571 1.0000 Uani . . . . . .
C170 C 0.4794(8) 0.4749(3) 0.1258(4) 0.0749 1.0000 Uani . . . . . .
C171 C 0.4543(7) 0.4621(3) 0.1747(4) 0.0691 1.0000 Uani . . . . . .
C172 C 0.4800(6) 0.4127(4) 0.1951(3) 0.0623 1.0000 Uani . . . . . .
C179 C 0.9805(6) 0.3066(4) 0.0415(3) 0.0617 1.0000 Uani . . . . . .
H173 H 0.9168 0.2873 0.0532 0.0882 1.0000 Uiso . . . . . .
H174 H 0.9807 0.2975 0.0031 0.0882 1.0000 Uiso . . . . . .
H175 H 0.9743 0.3463 0.0467 0.0882 1.0000 Uiso . . . . . .
C180 C 1.2744(5) 0.2124(3) 0.3501(3) 0.0443 1.0000 Uani . . . . . .
H1184 H 1.2675 0.1726 0.3447 0.0631 1.0000 Uiso . . . . . .
H1185 H 1.2849 0.2224 0.3889 0.0631 1.0000 Uiso . . . . . .
H1186 H 1.3395 0.2265 0.3351 0.0631 1.0000 Uiso . . . . . .
C181 C 0.9356(6) 0.0270(4) 0.6617(3) 0.0582 1.0000 Uani . . . . . .
H181 H 0.9014 0.0252 0.6249 0.0670 1.0000 Uiso . . . . . .
C182 C 1.0413(6) 0.0090(3) 0.6755(3) 0.0465 1.0000 Uani . . . . . .
H182 H 1.0797 -0.0051 0.6481 0.0553 1.0000 Uiso . . . . . .
C183 C 1.0907(5) 0.0108(2) 0.7292(2) 0.0395 1.0000 Uani . . . . . .
H183 H 1.1632 -0.0021 0.7393 0.0456 1.0000 Uiso . . . . . .
C184 C 1.0343(5) 0.0326(2) 0.7681(2) 0.0416 1.0000 Uani . . . . . .
H184 H 1.0681 0.0346 0.8049 0.0487 1.0000 Uiso . . . . . .
C185 C 0.9288(6) 0.0506(3) 0.7541(3) 0.0462 1.0000 Uani . . . . . .
H185 H 0.8908 0.0656 0.7810 0.0543 1.0000 Uiso . . . . . .
C186 C 0.8799(6) 0.0477(3) 0.7004(3) 0.0583 1.0000 Uani . . . . . .
H186 H 0.8067 0.0598 0.6903 0.0652 1.0000 Uiso . . . . . .
C187 C 0.8787(6) 0.4224(3) 0.6507(3) 0.0493 1.0000 Uani . . . . . .
H187 H 0.8757 0.4070 0.6152 0.0582 1.0000 Uiso . . . . . .
C188 C 0.7869(6) 0.4462(3) 0.6652(3) 0.0497 1.0000 Uani . . . . . .
H188 H 0.7211 0.4471 0.6394 0.0579 1.0000 Uiso . . . . . .
C189 C 0.7902(6) 0.4685(3) 0.7168(3) 0.0500 1.0000 Uani . . . . . .
H189 H 0.7270 0.4852 0.7265 0.0584 1.0000 Uiso . . . . . .
C190 C 0.8867(7) 0.4668(3) 0.7543(3) 0.0549 1.0000 Uani . . . . . .
H190 H 0.8892 0.4821 0.7900 0.0647 1.0000 Uiso . . . . . .
C191 C 0.9792(6) 0.4430(3) 0.7389(3) 0.0528 1.0000 Uani . . . . . .
H191 H 1.0451 0.4412 0.7644 0.0606 1.0000 Uiso . . . . . .
C192 C 0.9745(6) 0.4215(3) 0.6874(3) 0.0515 1.0000 Uani . . . . . .
H192 H 1.0374 0.4055 0.6771 0.0584 1.0000 Uiso . . . . . .
C193 C 0.7405(8) 0.3861(3) 0.4682(5) 0.0790 1.0000 Uani . . . . . .
H193 H 0.7186 0.3524 0.4486 0.0916 1.0000 Uiso . . . . . .
C194 C 0.6619(6) 0.4158(3) 0.4869(3) 0.0558 1.0000 Uani . . . . . .
H194 H 0.5860 0.4032 0.4800 0.0655 1.0000 Uiso . . . . . .
C195 C 0.6913(7) 0.4646(3) 0.5151(3) 0.0574 1.0000 Uani . . . . . .
H195 H 0.6377 0.4861 0.5286 0.0667 1.0000 Uiso . . . . . .
C196 C 0.8038(9) 0.4818(4) 0.5239(3) 0.0765 1.0000 Uani . . . . . .
H196 H 0.8266 0.5156 0.5438 0.0895 1.0000 Uiso . . . . . .
C197 C 0.8795(7) 0.4505(5) 0.5049(5) 0.0973 1.0000 Uani . . . . . .
H197 H 0.9552 0.4627 0.5112 0.1154 1.0000 Uiso . . . . . .
C198 C 0.1631(9) 0.3466(5) 0.9439(4) 0.0892 1.0000 Uani . . . . . .
H198 H 0.1744 0.3164 0.9663 0.1030 1.0000 Uiso . . . . . .
C199 C 0.0724(9) 0.3448(5) 0.9013(5) 0.0926 1.0000 Uani . . . . . .
H199 H 0.0228 0.3136 0.8943 0.1119 1.0000 Uiso . . . . . .
C200 C 0.0572(9) 0.3897(4) 0.8695(4) 0.0786 1.0000 Uani . . . . . .
H200 H -0.0040 0.3894 0.8406 0.0921 1.0000 Uiso . . . . . .
C201 C 0.1314(9) 0.4341(4) 0.8803(4) 0.0787 1.0000 Uani . . . . . .
H201 H 0.1210 0.4652 0.8581 0.0911 1.0000 Uiso . . . . . .
C202 C 0.2183(11) 0.4348(5) 0.9219(4) 0.0962 1.0000 Uani . . . . . .
H202 H 0.2694 0.4661 0.9289 0.1154 1.0000 Uiso . . . . . .
C203 C 0.2347(11) 0.3921(5) 0.9523(4) 0.0898 1.0000 Uani . . . . . .
H203 H 0.2963 0.3927 0.9812 0.1033 1.0000 Uiso . . . . . .
C207 C 1.1931(8) 0.4083(3) 0.1071(4) 0.0707 1.0000 Uani . . . . . .
H206 H 1.2650 0.3907 0.1115 0.1036 1.0000 Uiso . . . . . .
H207 H 1.2070 0.4478 0.1144 0.1036 1.0000 Uiso . . . . . .
H208 H 1.1547 0.4011 0.0702 0.1036 1.0000 Uiso . . . . . .
C208 C 1.1213(7) 0.3845(3) 0.1479(4) 0.0618 1.0000 Uani . . . . . .
H209 H 1.0477 0.4006 0.1412 0.0718 1.0000 Uiso . . . . . .
H2010 H 1.1566 0.3970 0.1851 0.0718 1.0000 Uiso . . . . . .
N1 N 0.4439(3) 0.17868(16) 0.66403(16) 0.0244 1.0000 Uani . . . . . .
N2 N 0.4528(4) 0.14505(17) 0.63246(17) 0.0288 1.0000 Uani . . . . . .
N3 N 0.3716(3) 0.27670(16) 0.64879(15) 0.0235 1.0000 Uani . . . . . .
N4 N 0.3530(3) 0.29812(17) 0.60823(17) 0.0280 1.0000 Uani . . . . . .
N5 N 0.9569(3) 0.20278(17) 0.14564(17) 0.0267 1.0000 Uani . . . . . .
N6 N 0.9568(3) 0.16745(16) 0.11428(17) 0.0270 1.0000 Uani . . . . . .
N7 N 0.8365(4) 0.29455(18) 0.15190(17) 0.0307 1.0000 Uani . . . . . .
N8 N 0.7603(4) 0.3120(2) 0.12586(19) 0.0361 1.0000 Uani . . . . . .
F3 F 0.4523(7) 0.5237(2) 0.1053(3) 0.1236 1.0000 Uani . . . . . .
F42 F 0.7032(3) 0.11616(15) 0.61944(15) 0.0463 1.0000 Uani . . . . . .
F43 F 0.8748(3) 0.14205(17) 0.5679(2) 0.0613 1.0000 Uani . . . . . .
F44 F 0.4609(3) 0.10839(15) 0.45185(14) 0.0429 1.0000 Uani . . . . . .
F45 F 0.6314(4) 0.13126(17) 0.40120(17) 0.0579 1.0000 Uani . . . . . .
F46 F 0.8407(3) 0.14807(17) 0.4587(2) 0.0631 1.0000 Uani . . . . . .
F53 F 0.3362(3) 0.03598(13) 0.66664(14) 0.0399 1.0000 Uani . . . . . .
F54 F 0.3910(4) -0.04191(16) 0.73739(16) 0.0555 1.0000 Uani . . . . . .
F55 F 0.6546(3) 0.00262(14) 0.58734(16) 0.0453 1.0000 Uani . . . . . .
F56 F 0.7073(3) -0.07514(17) 0.65741(19) 0.0613 1.0000 Uani . . . . . .
F57 F 0.5771(4) -0.09846(17) 0.73299(19) 0.0670 1.0000 Uani . . . . . .
F64 F 0.3189(3) 0.17570(13) 0.51452(14) 0.0404 1.0000 Uani . . . . . .
F65 F 0.1229(3) 0.16869(14) 0.44728(15) 0.0483 1.0000 Uani . . . . . .
F66 F 0.2786(3) -0.01219(12) 0.54647(15) 0.0401 1.0000 Uani . . . . . .
F67 F 0.0879(3) -0.01977(13) 0.47721(15) 0.0415 1.0000 Uani . . . . . .
F68 F 0.0063(3) 0.07132(15) 0.42875(14) 0.0468 1.0000 Uani . . . . . .
F78 F 0.5077(3) 0.40799(14) 0.59054(17) 0.0467 1.0000 Uani . . . . . .
F79 F 0.5488(3) 0.50763(17) 0.6397(2) 0.0789 1.0000 Uani . . . . . .
F80 F 0.1232(3) 0.43178(14) 0.57689(16) 0.0451 1.0000 Uani . . . . . .
F81 F 0.1660(3) 0.52853(16) 0.63004(19) 0.0586 1.0000 Uani . . . . . .
F82 F 0.3776(4) 0.56857(17) 0.6595(2) 0.0766 1.0000 Uani . . . . . .
F89 F 0.2626(3) 0.39167(15) 0.44121(14) 0.0443 1.0000 Uani . . . . . .
F90 F 0.3547(3) 0.37905(16) 0.35056(13) 0.0484 1.0000 Uani . . . . . .
F91 F 0.4969(3) 0.26132(13) 0.52591(13) 0.0397 1.0000 Uani . . . . . .
F92 F 0.5911(3) 0.25022(16) 0.43650(16) 0.0513 1.0000 Uani . . . . . .
F93 F 0.5223(4) 0.30874(17) 0.34877(15) 0.0554 1.0000 Uani . . . . . .
F100 F 0.1213(2) 0.32801(13) 0.62406(11) 0.0333 1.0000 Uani . . . . . .
F101 F -0.0921(3) 0.29266(14) 0.61060(13) 0.0403 1.0000 Uani . . . . . .
F102 F 0.1271(3) 0.29060(14) 0.43782(12) 0.0403 1.0000 Uani . . . . . .
F103 F -0.0854(3) 0.25429(17) 0.42547(14) 0.0515 1.0000 Uani . . . . . .
F104 F -0.1973(3) 0.25615(15) 0.51080(14) 0.0429 1.0000 Uani . . . . . .
F121 F 0.6031(2) -0.01635(13) -0.02344(12) 0.0355 1.0000 Uani . . . . . .
F122 F 0.7721(3) 0.05567(13) -0.02864(11) 0.0346 1.0000 Uani . . . . . .
F123 F 0.6935(3) -0.01211(15) 0.16661(13) 0.0445 1.0000 Uani . . . . . .
F124 F 0.5636(3) -0.05113(13) 0.07458(13) 0.0369 1.0000 Uani . . . . . .
F125 F 0.8660(3) 0.05963(14) 0.16166(12) 0.0404 1.0000 Uani . . . . . .
F132 F 1.1515(3) 0.12054(18) -0.11280(15) 0.0545 1.0000 Uani . . . . . .
F133 F 1.0185(5) 0.2003(2) -0.15336(16) 0.0731 1.0000 Uani . . . . . .
F134 F 0.8330(3) 0.19326(15) -0.00332(14) 0.0452 1.0000 Uani . . . . . .
F135 F 1.1267(3) 0.07789(14) -0.01847(12) 0.0370 1.0000 Uani . . . . . .
F136 F 0.8566(4) 0.23572(18) -0.09883(16) 0.0644 1.0000 Uani . . . . . .
F143 F 0.2539(3) 0.22705(17) -0.0006(2) 0.0676 1.0000 Uani . . . . . .
F144 F 0.3832(4) 0.31700(16) 0.0345(2) 0.0786 1.0000 Uani . . . . . .
F145 F 0.5614(3) 0.11873(14) 0.03510(19) 0.0576 1.0000 Uani . . . . . .
F146 F 0.3427(3) 0.12834(14) -0.00057(17) 0.0496 1.0000 Uani . . . . . .
F147 F 0.6936(3) 0.20787(15) 0.06813(16) 0.0480 1.0000 Uani . . . . . .
F154 F 1.4095(3) 0.00894(17) 0.15713(15) 0.0521 1.0000 Uani . . . . . .
F155 F 1.2216(3) -0.05619(14) 0.14361(13) 0.0442 1.0000 Uani . . . . . .
F156 F 1.2038(2) 0.15621(12) 0.09065(13) 0.0331 1.0000 Uani . . . . . .
F157 F 1.3996(3) 0.11611(16) 0.13042(15) 0.0466 1.0000 Uani . . . . . .
F158 F 1.0248(3) -0.01569(12) 0.10700(13) 0.0351 1.0000 Uani . . . . . .
F162 F 0.7924(6) 0.4371(2) 0.0770(2) 0.1204 1.0000 Uani . . . . . .
F163 F 0.8812(10) 0.4890(3) -0.0005(4) 0.1855 1.0000 Uani . . . . . .
F164 F 0.8511(7) 0.4455(3) -0.1033(3) 0.1185 1.0000 Uani . . . . . .
F165 F 0.7464(4) 0.3466(3) -0.12518(17) 0.0888 1.0000 Uani . . . . . .
F166 F 0.6527(4) 0.2958(2) -0.04924(19) 0.0788 1.0000 Uani . . . . . .
F173 F 0.5602(4) 0.3286(2) 0.18679(18) 0.0691 1.0000 Uani . . . . . .
F174 F 0.5513(6) 0.4522(2) 0.0474(2) 0.0907 1.0000 Uani . . . . . .
F175 F 0.4020(5) 0.4974(2) 0.2025(3) 0.1076 1.0000 Uani . . . . . .
F176 F 0.4535(5) 0.3991(3) 0.2430(2) 0.0916 1.0000 Uani . . . . . .
Al1 Al 0.45601(12) 0.08802(6) 0.57920(6) 0.0281 1.0000 Uani . . . . . .
Al2 Al 0.29242(12) 0.33859(6) 0.54889(6) 0.0274 1.0000 Uani . . . . . .
Al3 Al 0.96459(11) 0.10637(6) 0.06622(5) 0.0228 1.0000 Uani . . . . . .
Al4 Al 0.64223(14) 0.33341(7) 0.07505(7) 0.0344 1.0000 Uani . . . . . .
P1 P 0.38383(11) 0.32093(5) 0.77010(5) 0.0276 1.0000 Uani . . . . . .
P2 P 0.59809(10) 0.28989(5) 0.71630(5) 0.0262 1.0000 Uani . . . . . .
P3 P 0.47241(10) 0.17666(5) 0.79084(5) 0.0255 1.0000 Uani . . . . . .
P4 P 0.23528(10) 0.18998(5) 0.71723(5) 0.0248 1.0000 Uani . . . . . .
P5 P 0.95513(16) 0.34407(7) 0.26220(6) 0.0476 1.0000 Uani . . . . . .
P6 P 0.83003(12) 0.22074(7) 0.24984(6) 0.0377 1.0000 Uani . . . . . .
P7 P 1.13931(14) 0.23425(7) 0.24920(7) 0.0477 1.0000 Uani . . . . . .
P8 P 1.09908(11) 0.31062(5) 0.14700(6) 0.0322 1.0000 Uani . . . . . .
W1 W 0.417294(17) 0.237556(8) 0.712016(8) 0.0206 1.0000 Uani . . . . . .
W2 W 0.959737(18) 0.264949(9) 0.195248(9) 0.0254 1.0000 Uani . . . . . .

loop_
_atom_site_aniso_label
_atom_site_aniso_U_11
_atom_site_aniso_U_22
_atom_site_aniso_U_33
_atom_site_aniso_U_23
_atom_site_aniso_U_13
_atom_site_aniso_U_12
C1 0.089(7) 0.117(8) 0.046(4) 0.001(5) 0.016(4) 0.033(6)
C209 0.060(4) 0.057(4) 0.051(4) -0.004(3) 0.017(3) -0.010(3)
C210 0.098(8) 0.104(8) 0.066(6) 0.021(5) 0.011(5) -0.026(6)
C2 0.068(5) 0.054(4) 0.042(4) -0.014(3) -0.019(3) 0.022(3)
C3 0.082(6) 0.089(6) 0.052(4) -0.023(4) 0.025(4) -0.018(5)
C4 0.034(3) 0.036(3) 0.026(2) 0.009(2) 0.001(2) 0.000(2)
C5 0.029(3) 0.036(3) 0.033(3) 0.012(2) 0.001(2) -0.004(2)
C6 0.111(8) 0.071(5) 0.046(4) -0.024(4) 0.003(5) 0.004(5)
C7 0.021(2) 0.042(3) 0.033(3) 0.002(2) 0.006(2) 0.002(2)
C8 0.022(2) 0.056(3) 0.038(3) 0.001(3) 0.007(2) 0.002(2)
C9 0.021(2) 0.029(2) 0.035(3) -0.001(2) -0.000(2) -0.0024(18)
C10 0.029(3) 0.048(3) 0.023(2) 0.001(2) -0.001(2) 0.001(2)
C11 0.042(3) 0.025(2) 0.034(3) 0.010(2) 0.002(2) 0.010(2)
C12 0.037(3) 0.058(4) 0.041(3) 0.002(3) 0.004(3) 0.014(3)
C13 0.037(3) 0.047(3) 0.024(2) 0.008(2) -0.009(2) -0.010(2)
C14 0.047(3) 0.056(4) 0.023(3) 0.010(2) -0.008(2) -0.004(3)
C15 0.060(5) 0.065(6) 0.187(12) 0.065(7) 0.052(7) 0.025(4)
C16 0.034(3) 0.034(3) 0.040(3) -0.010(2) -0.007(2) 0.003(2)
C17 0.035(3) 0.030(3) 0.049(3) -0.000(2) 0.003(2) 0.003(2)
C18 0.126(10) 0.106(9) 0.142(11) -0.076(8) 0.060(9) -0.066(8)
C19 0.022(2) 0.033(3) 0.035(3) -0.001(2) -0.004(2) -0.0025(19)
C20 0.021(2) 0.044(3) 0.050(3) -0.002(3) -0.002(2) -0.005(2)
C21 0.028(3) 0.038(3) 0.032(3) 0.006(2) 0.006(2) -0.006(2)
C22 0.037(3) 0.042(3) 0.039(3) -0.005(2) 0.008(2) -0.005(2)
C23 0.034(3) 0.032(3) 0.032(3) 0.003(2) -0.001(2) 0.007(2)
C24 0.048(3) 0.032(3) 0.047(3) 0.001(2) -0.003(3) 0.011(2)
C25 0.065(4) 0.040(3) 0.030(3) -0.001(2) 0.017(3) 0.008(3)
C31 0.051(4) 0.047(4) 0.061(4) -0.016(3) -0.005(3) -0.003(3)
C32 0.047(4) 0.058(4) 0.049(4) -0.025(3) -0.009(3) 0.004(3)
C33 0.027(3) 0.030(2) 0.044(3) -0.010(2) 0.005(2) 0.001(2)
C34 0.030(3) 0.030(3) 0.054(4) -0.009(2) 0.007(2) 0.002(2)
C35 0.025(3) 0.037(3) 0.069(4) -0.015(3) 0.006(3) -0.001(2)
C36 0.042(3) 0.029(3) 0.079(5) -0.009(3) 0.031(3) -0.001(2)
C37 0.049(3) 0.032(3) 0.048(3) -0.008(2) 0.018(3) 0.001(2)
C38 0.037(3) 0.027(2) 0.044(3) -0.009(2) 0.013(2) -0.001(2)
C47 0.028(3) 0.029(2) 0.037(3) -0.003(2) -0.006(2) 0.006(2)
C48 0.033(3) 0.030(3) 0.037(3) -0.004(2) -0.003(2) 0.006(2)
C49 0.047(3) 0.035(3) 0.040(3) 0.000(2) -0.001(3) 0.008(2)
C50 0.053(4) 0.037(3) 0.048(4) 0.006(3) -0.005(3) 0.013(3)
C51 0.040(3) 0.035(3) 0.056(4) -0.009(3) -0.008(3) 0.015(2)
C52 0.033(3) 0.030(3) 0.040(3) -0.006(2) -0.001(2) 0.008(2)
C58 0.026(2) 0.027(2) 0.029(2) -0.0042(19) 0.0031(19) 0.0031(18)
C59 0.031(3) 0.027(2) 0.038(3) -0.001(2) 0.007(2) -0.003(2)
C60 0.036(3) 0.034(3) 0.029(3) 0.002(2) 0.001(2) 0.007(2)
C61 0.027(3) 0.039(3) 0.030(3) -0.009(2) -0.003(2) 0.004(2)
C62 0.030(3) 0.030(2) 0.035(3) -0.010(2) 0.006(2) -0.002(2)
C63 0.026(2) 0.024(2) 0.034(3) -0.0031(19) 0.004(2) 0.0020(18)
C69 0.023(2) 0.031(2) 0.027(2) 0.0072(19) 0.0000(19) 0.0015(19)
C70 0.022(2) 0.034(3) 0.048(3) 0.003(2) -0.001(2) 0.004(2)
C71 0.029(3) 0.039(3) 0.065(4) -0.009(3) -0.010(3) 0.001(2)
C72 0.044(3) 0.036(3) 0.059(4) -0.009(3) -0.008(3) 0.004(3)
C73 0.039(3) 0.037(3) 0.049(3) 0.004(3) 0.006(3) 0.011(2)
C74 0.023(2) 0.034(3) 0.037(3) 0.008(2) 0.000(2) 0.001(2)
C83 0.029(2) 0.035(3) 0.025(2) 0.004(2) 0.0005(19) -0.005(2)
C84 0.031(3) 0.039(3) 0.033(3) 0.008(2) 0.002(2) -0.001(2)
C85 0.039(3) 0.044(3) 0.027(3) 0.005(2) 0.001(2) -0.009(2)
C86 0.044(3) 0.046(3) 0.029(3) -0.007(2) 0.010(2) -0.011(3)
C87 0.036(3) 0.034(3) 0.041(3) -0.006(2) 0.004(2) -0.003(2)
C88 0.032(3) 0.032(3) 0.029(3) 0.000(2) -0.000(2) -0.002(2)
C94 0.027(2) 0.033(3) 0.026(2) 0.0046(19) -0.0001(19) -0.0027(19)
C95 0.024(2) 0.033(2) 0.023(2) 0.0010(19) -0.0042(18) -0.0016(19)
C96 0.027(2) 0.035(3) 0.027(2) 0.007(2) 0.0003(19) 0.000(2)
C97 0.026(2) 0.035(3) 0.039(3) 0.005(2) -0.004(2) -0.005(2)
C98 0.033(3) 0.038(3) 0.029(3) 0.002(2) -0.010(2) -0.006(2)
C99 0.030(3) 0.034(3) 0.024(2) 0.0041(19) -0.0004(19) -0.002(2)
C106 0.039(3) 0.078(5) 0.043(4) 0.008(3) 0.007(3) -0.020(3)
C107 0.060(5) 0.079(6) 0.072(5) 0.017(4) 0.012(4) -0.005(4)
C108 0.077(5) 0.058(4) 0.044(4) 0.013(3) -0.005(4) -0.016(4)
C109 0.056(5) 0.116(7) 0.044(4) -0.019(4) 0.020(3) 0.006(5)
C111 0.042(3) 0.044(3) 0.039(3) -0.010(2) -0.007(2) 0.019(3)
C112 0.048(4) 0.074(5) 0.036(3) 0.002(3) -0.002(3) -0.010(3)
C113 0.038(3) 0.050(4) 0.067(5) 0.000(3) 0.005(3) -0.004(3)
C114 0.042(4) 0.052(4) 0.077(5) 0.008(4) 0.019(3) -0.003(3)
C115 0.024(2) 0.027(2) 0.024(2) -0.0038(18) -0.0041(18) 0.0003(18)
C116 0.027(2) 0.024(2) 0.023(2) -0.0004(17) 0.0013(18) -0.0001(18)
C117 0.022(2) 0.025(2) 0.026(2) 0.0039(18) -0.0002(18) 0.0002(17)
C118 0.028(2) 0.035(3) 0.024(2) 0.003(2) -0.0051(19) -0.003(2)
C119 0.032(3) 0.030(2) 0.028(2) 0.008(2) 0.001(2) -0.004(2)
C120 0.022(2) 0.023(2) 0.035(3) 0.0028(19) 0.0015(19) -0.0041(17)
C126 0.041(3) 0.045(3) 0.026(3) -0.003(2) 0.006(2) -0.008(2)
C127 0.067(4) 0.051(4) 0.021(3) 0.006(2) 0.008(3) -0.005(3)
C128 0.055(4) 0.041(3) 0.031(3) 0.010(2) -0.007(3) 0.004(3)
C129 0.032(3) 0.040(3) 0.027(3) 0.003(2) 0.002(2) 0.003(2)
C130 0.025(2) 0.028(2) 0.022(2) 0.0005(18) -0.0023(18) -0.0061(18)
C131 0.026(2) 0.031(2) 0.024(2) -0.0038(19) 0.0002(19) -0.0057(19)
C137 0.031(3) 0.044(3) 0.058(4) -0.006(3) -0.008(3) 0.002(2)
C138 0.044(3) 0.031(3) 0.060(4) -0.007(3) -0.016(3) 0.008(2)
C139 0.034(3) 0.033(3) 0.039(3) -0.007(2) -0.009(2) -0.001(2)
C140 0.031(3) 0.033(3) 0.030(3) -0.004(2) 0.001(2) 0.001(2)
C141 0.035(3) 0.028(2) 0.039(3) -0.006(2) 0.007(2) 0.002(2)
C142 0.035(3) 0.029(3) 0.042(3) -0.007(2) 0.004(2) -0.006(2)
C148 0.030(3) 0.051(3) 0.026(3) 0.005(2) -0.002(2) 0.016(2)
C149 0.043(3) 0.032(3) 0.023(2) 0.0037(19) 0.005(2) 0.013(2)
C150 0.033(3) 0.031(2) 0.020(2) 0.0002(18) 0.0008(19) 0.003(2)
C151 0.028(2) 0.029(2) 0.018(2) 0.0008(17) 0.0000(18) 0.0023(18)
C152 0.025(2) 0.033(2) 0.021(2) 0.0003(18) -0.0015(18) 0.0048(19)
C153 0.023(2) 0.045(3) 0.028(3) -0.000(2) -0.001(2) -0.001(2)
C161 0.043(3) 0.040(3) 0.034(3) -0.007(2) -0.003(2) 0.003(2)
C162 0.111(7) 0.054(4) 0.049(4) -0.021(3) 0.031(4) -0.024(4)
C163 0.179(12) 0.050(5) 0.093(7) -0.017(5) 0.075(8) -0.033(6)
C164 0.108(8) 0.081(6) 0.060(5) 0.017(4) 0.046(5) 0.026(6)
C165 0.050(4) 0.086(6) 0.035(3) -0.008(3) -0.004(3) 0.027(4)
C166 0.035(3) 0.057(4) 0.033(3) -0.010(3) -0.009(2) 0.009(3)
C167 0.040(3) 0.058(4) 0.045(4) -0.011(3) -0.000(3) -0.001(3)
C168 0.035(3) 0.035(3) 0.051(4) -0.011(3) 0.001(3) -0.003(2)
C169 0.069(5) 0.041(3) 0.066(5) -0.001(3) 0.022(4) 0.008(3)
C170 0.084(6) 0.036(4) 0.109(7) -0.012(4) 0.031(5) 0.008(4)
C171 0.068(5) 0.049(4) 0.093(6) -0.031(4) 0.034(5) -0.010(4)
C172 0.045(4) 0.081(6) 0.057(4) -0.027(4) 0.008(3) -0.012(4)
C179 0.052(4) 0.091(6) 0.040(4) -0.006(4) 0.009(3) -0.015(4)
C180 0.045(3) 0.043(3) 0.037(3) -0.002(2) -0.014(3) 0.002(3)
C181 0.054(4) 0.078(5) 0.037(3) -0.007(3) -0.009(3) 0.001(4)
C182 0.047(4) 0.053(4) 0.034(3) -0.011(3) -0.000(3) -0.010(3)
C183 0.040(3) 0.035(3) 0.041(3) -0.002(2) -0.001(2) -0.007(2)
C184 0.050(4) 0.040(3) 0.031(3) 0.007(2) -0.002(2) -0.010(3)
C185 0.049(4) 0.049(4) 0.041(3) 0.003(3) 0.010(3) -0.000(3)
C186 0.043(4) 0.071(5) 0.057(4) 0.003(4) -0.005(3) 0.003(3)
C187 0.063(4) 0.042(3) 0.044(3) 0.002(3) 0.009(3) 0.004(3)
C188 0.047(4) 0.041(3) 0.060(4) 0.010(3) 0.003(3) -0.002(3)
C189 0.048(4) 0.036(3) 0.070(5) 0.008(3) 0.021(3) 0.001(3)
C190 0.078(5) 0.037(3) 0.050(4) -0.005(3) 0.018(4) -0.013(3)
C191 0.046(4) 0.055(4) 0.054(4) 0.005(3) -0.002(3) -0.002(3)
C192 0.048(4) 0.050(4) 0.059(4) 0.008(3) 0.010(3) 0.010(3)
C193 0.074(6) 0.042(4) 0.127(9) -0.000(5) 0.037(6) -0.003(4)
C194 0.038(3) 0.054(4) 0.073(5) 0.003(3) 0.004(3) -0.010(3)
C195 0.072(5) 0.052(4) 0.049(4) 0.016(3) 0.009(4) 0.010(4)
C196 0.094(7) 0.061(5) 0.058(5) 0.022(4) -0.034(5) -0.029(5)
C197 0.043(4) 0.087(7) 0.151(10) 0.082(7) -0.032(5) -0.011(4)
C198 0.089(7) 0.120(9) 0.073(6) 0.057(6) 0.035(5) 0.053(7)
C199 0.079(7) 0.107(8) 0.107(8) 0.051(7) 0.043(6) 0.024(6)
C200 0.088(7) 0.081(6) 0.067(6) 0.025(5) 0.005(5) 0.020(5)
C201 0.099(7) 0.067(5) 0.063(5) -0.000(4) -0.009(5) 0.010(5)
C202 0.120(9) 0.091(7) 0.069(6) -0.019(5) -0.016(6) 0.040(7)
C203 0.108(9) 0.107(8) 0.057(5) 0.003(5) 0.012(5) 0.037(7)
C207 0.084(6) 0.050(4) 0.078(6) 0.004(4) 0.019(5) -0.013(4)
C208 0.062(5) 0.045(4) 0.080(5) -0.000(4) 0.020(4) -0.003(3)
N1 0.0215(19) 0.0247(19) 0.026(2) 0.0033(16) 0.0007(15) 0.0003(15)
N2 0.028(2) 0.027(2) 0.030(2) -0.0047(17) 0.0032(17) 0.0030(16)
N3 0.0215(19) 0.029(2) 0.0194(19) 0.0005(15) 0.0015(15) -0.0012(15)
N4 0.027(2) 0.030(2) 0.027(2) 0.0034(17) 0.0027(16) 0.0015(16)
N5 0.0203(19) 0.032(2) 0.027(2) 0.0053(17) 0.0011(16) -0.0008(16)
N6 0.029(2) 0.0247(19) 0.025(2) -0.0035(16) 0.0006(16) 0.0004(16)
N7 0.032(2) 0.034(2) 0.024(2) -0.0068(17) 0.0029(18) -0.0082(18)
N8 0.031(2) 0.040(2) 0.034(2) -0.0050(19) -0.0062(19) 0.0022(19)
F3 0.166(7) 0.045(3) 0.183(7) 0.014(4) 0.088(6) 0.040(3)
F42 0.0330(17) 0.050(2) 0.051(2) -0.0070(16) -0.0052(15) 0.0038(15)
F43 0.0259(17) 0.061(2) 0.094(3) -0.010(2) 0.0056(19) -0.0033(16)
F44 0.0363(17) 0.054(2) 0.0368(18) -0.0094(15) 0.0053(14) -0.0055(15)
F45 0.064(3) 0.060(2) 0.055(2) -0.0075(19) 0.029(2) -0.0063(19)
F46 0.045(2) 0.057(2) 0.094(3) -0.012(2) 0.039(2) -0.0096(18)
F53 0.0354(17) 0.0373(17) 0.0484(19) 0.0035(14) 0.0090(14) 0.0091(13)
F54 0.069(3) 0.050(2) 0.051(2) 0.0148(17) 0.0147(19) 0.0096(19)
F55 0.0378(18) 0.0396(18) 0.059(2) -0.0052(16) 0.0086(16) 0.0114(14)
F56 0.048(2) 0.050(2) 0.083(3) 0.001(2) -0.003(2) 0.0278(18)
F57 0.081(3) 0.051(2) 0.067(3) 0.019(2) -0.004(2) 0.027(2)
F64 0.0394(18) 0.0277(15) 0.052(2) 0.0047(14) 0.0023(15) -0.0036(13)
F65 0.052(2) 0.0397(18) 0.049(2) 0.0100(15) -0.0082(17) 0.0109(16)
F66 0.0375(17) 0.0238(14) 0.055(2) 0.0005(13) -0.0039(15) 0.0004(12)
F67 0.0328(16) 0.0347(16) 0.053(2) -0.0128(14) 0.0008(15) -0.0082(13)
F68 0.0360(18) 0.055(2) 0.0422(19) -0.0083(16) -0.0136(15) 0.0045(15)
F78 0.0232(15) 0.0374(17) 0.078(3) -0.0054(17) 0.0051(16) 0.0025(13)
F79 0.034(2) 0.048(2) 0.141(5) -0.028(3) -0.019(2) -0.0048(17)
F80 0.0226(15) 0.0431(18) 0.069(2) 0.0131(17) 0.0024(15) 0.0038(13)
F81 0.049(2) 0.048(2) 0.082(3) -0.002(2) 0.016(2) 0.0183(17)
F82 0.068(3) 0.045(2) 0.107(4) -0.034(2) -0.012(3) 0.009(2)
F89 0.0415(19) 0.053(2) 0.0391(18) 0.0169(15) 0.0049(15) 0.0096(15)
F90 0.058(2) 0.058(2) 0.0276(16) 0.0134(15) 0.0030(15) -0.0056(18)
F91 0.0397(18) 0.0379(17) 0.0389(18) 0.0043(14) -0.0032(14) 0.0039(14)
F92 0.049(2) 0.049(2) 0.055(2) -0.0108(17) 0.0079(17) 0.0117(17)
F93 0.067(3) 0.065(2) 0.0370(19) -0.0099(17) 0.0243(18) -0.008(2)
F100 0.0291(15) 0.0454(17) 0.0226(14) 0.0006(12) -0.0013(11) -0.0072(13)
F101 0.0308(16) 0.052(2) 0.0391(18) -0.0027(15) 0.0115(14) -0.0076(14)
F102 0.0423(18) 0.053(2) 0.0245(15) -0.0003(13) 0.0041(13) -0.0064(15)
F103 0.047(2) 0.072(3) 0.0280(17) -0.0055(16) -0.0116(15) -0.0183(18)
F104 0.0220(15) 0.053(2) 0.049(2) 0.0009(16) -0.0060(14) -0.0094(14)
F121 0.0287(15) 0.0424(17) 0.0312(16) -0.0082(13) -0.0034(12) -0.0082(13)
F122 0.0371(16) 0.0427(17) 0.0218(14) -0.0025(12) 0.0019(12) -0.0091(13)
F123 0.0452(19) 0.056(2) 0.0304(16) 0.0140(15) 0.0015(14) -0.0152(16)
F124 0.0297(15) 0.0346(16) 0.0440(18) 0.0046(13) 0.0010(13) -0.0105(12)
F125 0.0434(18) 0.0495(19) 0.0224(14) 0.0056(13) -0.0086(13) -0.0168(15)
F132 0.057(2) 0.074(3) 0.0355(19) -0.0020(17) 0.0198(17) -0.001(2)
F133 0.106(4) 0.085(3) 0.032(2) 0.024(2) 0.018(2) 0.005(3)
F134 0.0440(19) 0.052(2) 0.0403(19) 0.0089(15) 0.0036(15) 0.0166(16)
F135 0.0357(17) 0.0451(18) 0.0298(16) -0.0012(13) 0.0036(13) 0.0068(14)
F136 0.082(3) 0.068(3) 0.042(2) 0.0260(19) -0.002(2) 0.024(2)
F143 0.039(2) 0.054(2) 0.099(4) -0.014(2) -0.019(2) 0.0063(17)
F144 0.056(3) 0.037(2) 0.125(4) -0.015(2) -0.039(3) 0.0129(18)
F145 0.049(2) 0.0302(17) 0.088(3) -0.0105(18) -0.002(2) 0.0073(15)
F146 0.0395(19) 0.0362(18) 0.069(2) -0.0153(17) 0.0044(17) -0.0099(14)
F147 0.0265(16) 0.0453(19) 0.068(2) -0.0174(17) -0.0009(16) 0.0057(14)
F154 0.0364(19) 0.074(3) 0.047(2) 0.0159(18) 0.0005(16) 0.0264(18)
F155 0.061(2) 0.0389(18) 0.0350(17) 0.0113(14) 0.0069(16) 0.0205(16)
F156 0.0298(15) 0.0307(15) 0.0370(16) 0.0028(12) 0.0006(12) -0.0013(12)
F157 0.0202(15) 0.066(2) 0.050(2) 0.0068(17) -0.0030(14) -0.0023(15)
F158 0.0395(17) 0.0278(14) 0.0348(16) 0.0032(12) -0.0026(13) -0.0032(12)
F162 0.188(7) 0.098(4) 0.077(3) -0.056(3) 0.069(4) -0.097(4)
F163 0.326(13) 0.091(5) 0.166(7) -0.055(5) 0.171(9) -0.106(7)
F164 0.176(7) 0.106(5) 0.100(5) 0.033(4) 0.091(5) 0.030(5)
F165 0.068(3) 0.166(6) 0.031(2) -0.018(3) 0.002(2) 0.018(3)
F166 0.069(3) 0.099(4) 0.063(3) -0.047(3) 0.009(2) -0.019(3)
F173 0.073(3) 0.084(3) 0.055(3) 0.019(2) 0.017(2) 0.024(2)
F174 0.138(5) 0.055(3) 0.093(4) 0.024(3) 0.046(4) 0.042(3)
F175 0.106(4) 0.073(3) 0.154(6) -0.059(4) 0.073(4) -0.012(3)
F176 0.083(4) 0.137(5) 0.059(3) -0.018(3) 0.030(3) -0.000(3)
Al1 0.0239(7) 0.0261(7) 0.0326(8) -0.0047(6) 0.0001(6) 0.0023(5)
Al2 0.0235(7) 0.0328(7) 0.0246(7) 0.0055(6) -0.0000(5) -0.0018(6)
Al3 0.0220(6) 0.0249(6) 0.0199(6) 0.0019(5) -0.0014(5) -0.0014(5)
Al4 0.0342(8) 0.0313(8) 0.0332(8) -0.0067(6) -0.0064(6) -0.0004(6)
P1 0.0287(6) 0.0290(6) 0.0239(6) -0.0015(5) 0.0005(5) 0.0045(5)
P2 0.0239(6) 0.0251(6) 0.0282(6) -0.0001(5) 0.0007(5) -0.0003(4)
P3 0.0237(6) 0.0275(6) 0.0238(6) 0.0022(4) -0.0001(5) -0.0006(4)
P4 0.0222(6) 0.0281(6) 0.0237(6) 0.0036(4) 0.0018(4) 0.0018(4)
P5 0.0621(10) 0.0399(8) 0.0336(8) -0.0098(6) -0.0154(7) 0.0161(7)
P6 0.0321(7) 0.0539(9) 0.0260(6) 0.0030(6) 0.0039(5) -0.0068(6)
P7 0.0447(9) 0.0531(9) 0.0406(8) -0.0123(7) -0.0069(7) 0.0119(7)
P8 0.0269(6) 0.0301(6) 0.0377(7) -0.0011(5) 0.0012(5) -0.0033(5)
W1 0.02000(10) 0.02146(10) 0.01948(10) 0.00049(7) 0.00116(7) 0.00005(7)
W2 0.02404(11) 0.02846(11) 0.02203(11) -0.00441(8) 0.00020(8) -0.00039(8)

loop_
_atom_type_symbol
_atom_type_scat_dispersion_real
_atom_type_scat_dispersion_imag
_atom_type_scat_Cromer_Mann_a1
_atom_type_scat_Cromer_Mann_b1
_atom_type_scat_Cromer_Mann_a2
_atom_type_scat_Cromer_Mann_b2
_atom_type_scat_Cromer_Mann_a3
_atom_type_scat_Cromer_Mann_b3
_atom_type_scat_Cromer_Mann_a4
_atom_type_scat_Cromer_Mann_b4
_atom_type_scat_Cromer_Mann_c
_atom_type_scat_source
C 0.0181 0.0091 2.3100 20.8439 1.0200 10.2075 1.5886 0.5687 0.8650 51.6512 0.2156 'International Tables Vol C 4.2.6.8 and 6.1.1.4'
H 0.0000 0.0000 0.4930 10.5109 0.3229 26.1257 0.1402 3.1424 0.0408 57.7998 0.0030 'International Tables Vol C 4.2.6.8 and 6.1.1.4'
N 0.0311 0.0180 12.2126 0.0057 3.1322 9.8933 2.0125 28.9975 1.1663 0.5826 -11.5290 'International Tables Vol C 4.2.6.8 and 6.1.1.4'
F 0.0727 0.0534 3.5392 10.2825 2.6412 4.2944 1.5170 0.2615 1.0243 26.1476 0.2776 'International Tables Vol C 4.2.6.8 and 6.1.1.4'
Al 0.2130 0.2455 6.4202 3.0387 1.9002 0.7426 1.5936 31.5472 1.9646 85.0886 1.1151 'International Tables Vol C 4.2.6.8 and 6.1.1.4'
P 0.2955 0.4335 6.4345 1.9067 4.1791 27.1570 1.7800 0.5260 1.4908 68.1645 1.1149 'International Tables Vol C 4.2.6.8 and 6.1.1.4'
W -5.4734 5.5774 29.0818 1.7203 15.4300 9.2259 14.4327 0.3217 5.1198 57.0560 9.8875 'International Tables Vol C 4.2.6.8 and 6.1.1.4'

loop_
_geom_angle_atom_site_label_1
_geom_angle_site_symmetry_1
_geom_angle_atom_site_label_2
_geom_angle_site_symmetry_2
_geom_angle_atom_site_label_3
_geom_angle_site_symmetry_3
_geom_angle
_geom_angle_publ_flag
H11 . C1 . H12 . 109.8 no
H11 . C1 . H13 . 109.7 no
H12 . C1 . H13 . 109.5 no
H11 . C1 . C25 . 109.2 no
H12 . C1 . C25 . 109.4 no
H13 . C1 . C25 . 109.3 no
H1201 . C209 . H1202 . 107.2 no
H1201 . C209 . C179 . 109.3 no
H1202 . C209 . C179 . 109.2 no
H1201 . C209 . P8 . 108.2 no
H1202 . C209 . P8 . 108.3 no
C179 . C209 . P8 . 114.3(5) yes
H211 . C210 . H212 . 109.5 no
H211 . C210 . H213 . 108.1 no
H212 . C210 . H213 . 109.9 no
H211 . C210 . C108 . 109.3 no
H212 . C210 . C108 . 110.7 no
H213 . C210 . C108 . 109.3 no
H21 . C2 . H22 . 107.1 no
H21 . C2 . C180 . 107.9 no
H22 . C2 . C180 . 107.3 no
H21 . C2 . P7 . 106.9 no
H22 . C2 . P7 . 106.9 no
C180 . C2 . P7 . 120.2(5) yes
H31 . C3 . H32 . 108.2 no
H31 . C3 . C109 . 109.3 no
H32 . C3 . C109 . 110.1 no
H31 . C3 . P5 . 108.6 no
H32 . C3 . P5 . 109.4 no
C109 . C3 . P5 . 111.2(5) yes
H41 . C4 . H42 . 108.6 no
H41 . C4 . C5 . 109.7 no
H42 . C4 . C5 . 109.6 no
H41 . C4 . P3 . 109.5 no
H42 . C4 . P3 . 109.4 no
C5 . C4 . P3 . 110.0(4) yes
C4 . C5 . H51 . 109.3 no
C4 . C5 . H52 . 109.1 no
H51 . C5 . H52 . 108.3 no
C4 . C5 . P4 . 112.4(3) yes
H51 . C5 . P4 . 109.0 no
H52 . C5 . P4 . 108.7 no
H61 . C6 . H62 . 111.5 no
H61 . C6 . C18 . 111.4 no
H62 . C6 . C18 . 109.0 no
H61 . C6 . P5 . 109.4 no
H62 . C6 . P5 . 108.4 no
C18 . C6 . P5 . 107.0(10) yes
H71 . C7 . H72 . 107.1 no
H71 . C7 . C8 . 108.1 no
H72 . C7 . C8 . 108.2 no
H71 . C7 . P4 . 108.8 no
H72 . C7 . P4 . 108.6 no
C8 . C7 . P4 . 115.7(4) yes
C7 . C8 . H81 . 108.8 no
C7 . C8 . H82 . 109.8 no
H81 . C8 . H82 . 109.8 no
C7 . C8 . H83 . 108.9 no
H81 . C8 . H83 . 109.2 no
H82 . C8 . H83 . 110.2 no
H91 . C9 . H92 . 108.2 no
H91 . C9 . C10 . 109.0 no
H92 . C9 . C10 . 109.1 no
H91 . C9 . P4 . 108.7 no
H92 . C9 . P4 . 108.9 no
C10 . C9 . P4 . 112.9(4) yes
C9 . C10 . H101 . 109.5 no
C9 . C10 . H102 . 109.0 no
H101 . C10 . H102 . 109.5 no
C9 . C10 . H103 . 109.5 no
H101 . C10 . H103 . 109.8 no
H102 . C10 . H103 . 109.4 no
H111 . C11 . H112 . 107.8 no
H111 . C11 . C12 . 108.6 no
H112 . C11 . C12 . 108.5 no
H111 . C11 . P3 . 108.6 no
H112 . C11 . P3 . 108.7 no
C12 . C11 . P3 . 114.4(4) yes
C11 . C12 . H121 . 109.5 no
C11 . C12 . H122 . 109.6 no
H121 . C12 . H122 . 109.9 no
C11 . C12 . H123 . 109.3 no
H121 . C12 . H123 . 109.2 no
H122 . C12 . H123 . 109.3 no
H131 . C13 . H132 . 107.3 no
H131 . C13 . C14 . 107.2 no
H132 . C13 . C14 . 107.9 no
H131 . C13 . P3 . 108.3 no
H132 . C13 . P3 . 108.6 no
C14 . C13 . P3 . 117.1(4) yes
C13 . C14 . H141 . 109.1 no
C13 . C14 . H142 . 109.3 no
H141 . C14 . H142 . 109.0 no
C13 . C14 . H143 . 109.8 no
H141 . C14 . H143 . 109.8 no
H142 . C14 . H143 . 109.7 no
H15 . C15 . C193 . 120.4 no
H15 . C15 . C197 . 119.9 no
C193 . C15 . C197 . 119.7(9) yes
H161 . C16 . H162 . 108.8 no
H161 . C16 . C17 . 109.8 no
H162 . C16 . C17 . 110.2 no
H161 . C16 . P1 . 109.3 no
H162 . C16 . P1 . 109.4 no
C17 . C16 . P1 . 109.3(4) yes
C16 . C17 . H171 . 109.7 no
C16 . C17 . H172 . 109.7 no
H171 . C17 . H172 . 108.8 no
C16 . C17 . P2 . 110.0(4) yes
H171 . C17 . P2 . 109.6 no
H172 . C17 . P2 . 109.1 no
C6 . C18 . H1181 . 117.8 no
C6 . C18 . H1182 . 106.8 no
H1181 . C18 . H1182 . 104.9 no
C6 . C18 . H1183 . 112.8 no
H1181 . C18 . H1183 . 111.3 no
H1182 . C18 . H1183 . 101.5 no
H1191 . C19 . H1192 . 107.2 no
H1191 . C19 . C20 . 108.3 no
H1192 . C19 . C20 . 108.6 no
H1191 . C19 . P2 . 108.1 no
H1192 . C19 . P2 . 108.2 no
C20 . C19 . P2 . 116.1(4) yes
C19 . C20 . H1203 . 109.0 no
C19 . C20 . H204 . 109.5 no
H1203 . C20 . H204 . 109.7 no
C19 . C20 . H205 . 109.3 no
H1203 . C20 . H205 . 109.4 no
H204 . C20 . H205 . 110.0 no
H214 . C21 . H215 . 108.3 no
H214 . C21 . C22 . 109.4 no
H215 . C21 . C22 . 110.0 no
H214 . C21 . P2 . 109.0 no
H215 . C21 . P2 . 109.2 no
C22 . C21 . P2 . 110.8(4) yes
C21 . C22 . H221 . 109.2 no
C21 . C22 . H222 . 109.1 no
H221 . C22 . H222 . 109.0 no
C21 . C22 . H223 . 109.9 no
H221 . C22 . H223 . 109.7 no
H222 . C22 . H223 . 109.9 no
H231 . C23 . H232 . 107.3 no
H231 . C23 . C24 . 108.1 no
H232 . C23 . C24 . 108.2 no
H231 . C23 . P1 . 107.6 no
H232 . C23 . P1 . 107.7 no
C24 . C23 . P1 . 117.5(4) yes
C23 . C24 . H241 . 109.2 no
C23 . C24 . H242 . 109.4 no
H241 . C24 . H242 . 110.0 no
C23 . C24 . H243 . 109.2 no
H241 . C24 . H243 . 109.3 no
H242 . C24 . H243 . 109.8 no
C1 . C25 . H251 . 107.0 no
C1 . C25 . H252 . 107.3 no
H251 . C25 . H252 . 106.8 no
C1 . C25 . P1 . 119.4(6) yes
H251 . C25 . P1 . 107.7 no
H252 . C25 . P1 . 108.0 no
H311 . C31 . H312 . 106.5 no
H311 . C31 . C32 . 107.8 no
H312 . C31 . C32 . 107.9 no
H311 . C31 . P5 . 108.0 no
H312 . C31 . P5 . 108.2 no
C32 . C31 . P5 . 117.9(5) yes
C31 . C32 . H321 . 109.1 no
C31 . C32 . H322 . 109.9 no
H321 . C32 . H322 . 109.7 no
C31 . C32 . H323 . 109.2 no
H321 . C32 . H323 . 109.3 no
H322 . C32 . H323 . 109.6 no
C34 . C33 . C38 . 114.6(5) yes
C34 . C33 . Al1 . 119.4(5) yes
C38 . C33 . Al1 . 125.9(4) yes
C33 . C34 . C35 . 123.2(6) yes
C33 . C34 . F42 . 118.6(5) yes
C35 . C34 . F42 . 118.2(5) yes
C34 . C35 . C36 . 119.3(6) yes
C34 . C35 . F43 . 120.2(6) yes
C36 . C35 . F43 . 120.5(6) yes
C35 . C36 . C37 . 120.2(6) yes
C35 . C36 . F46 . 119.8(6) yes
C37 . C36 . F46 . 120.0(7) yes
C36 . C37 . C38 . 118.8(6) yes
C36 . C37 . F45 . 120.4(6) yes
C38 . C37 . F45 . 120.8(6) yes
C33 . C38 . C37 . 123.8(6) yes
C33 . C38 . F44 . 120.2(5) yes
C37 . C38 . F44 . 116.0(5) yes
C48 . C47 . C52 . 113.8(5) yes
C48 . C47 . Al1 . 120.1(4) yes
C52 . C47 . Al1 . 125.9(4) yes
C47 . C48 . C49 . 124.5(5) yes
C47 . C48 . F53 . 119.1(5) yes
C49 . C48 . F53 . 116.4(5) yes
C48 . C49 . C50 . 118.4(6) yes
C48 . C49 . F54 . 121.3(5) yes
C50 . C49 . F54 . 120.3(6) yes
C49 . C50 . C51 . 120.0(6) yes
C49 . C50 . F57 . 120.3(6) yes
C51 . C50 . F57 . 119.7(6) yes
C50 . C51 . C52 . 119.3(5) yes
C50 . C51 . F56 . 120.0(6) yes
C52 . C51 . F56 . 120.7(6) yes
C47 . C52 . C51 . 124.0(6) yes
C47 . C52 . F55 . 119.5(5) yes
C51 . C52 . F55 . 116.5(5) yes
C59 . C58 . C63 . 114.5(5) yes
C59 . C58 . Al1 . 121.4(4) yes
C63 . C58 . Al1 . 123.8(4) yes
C58 . C59 . C60 . 123.9(5) yes
C58 . C59 . F64 . 119.2(5) yes
C60 . C59 . F64 . 116.9(5) yes
C59 . C60 . C61 . 118.8(5) yes
C59 . C60 . F65 . 121.4(5) yes
C61 . C60 . F65 . 119.8(5) yes
C60 . C61 . C62 . 119.7(5) yes
C60 . C61 . F68 . 119.6(5) yes
C62 . C61 . F68 . 120.7(5) yes
C61 . C62 . C63 . 119.0(5) yes
C61 . C62 . F67 . 120.1(5) yes
C63 . C62 . F67 . 120.8(5) yes
C62 . C63 . C58 . 124.0(5) yes
C62 . C63 . F66 . 116.4(4) yes
C58 . C63 . F66 . 119.7(4) yes
C70 . C69 . C74 . 113.3(5) yes
C70 . C69 . Al2 . 120.3(4) yes
C74 . C69 . Al2 . 126.2(4) yes
C69 . C70 . C71 . 124.8(5) yes
C69 . C70 . F78 . 118.2(5) yes
C71 . C70 . F78 . 117.0(5) yes
C70 . C71 . C72 . 119.1(5) yes
C70 . C71 . F79 . 121.3(6) yes
C72 . C71 . F79 . 119.6(6) yes
C71 . C72 . C73 . 119.1(6) yes
C71 . C72 . F82 . 120.3(6) yes
C73 . C72 . F82 . 120.6(6) yes
C72 . C73 . C74 . 119.5(5) yes
C72 . C73 . F81 . 119.1(6) yes
C74 . C73 . F81 . 121.4(5) yes
C69 . C74 . C73 . 124.2(5) yes
C69 . C74 . F80 . 120.0(5) yes
C73 . C74 . F80 . 115.8(5) yes
C84 . C83 . C88 . 114.7(5) yes
C84 . C83 . Al2 . 117.7(4) yes
C88 . C83 . Al2 . 127.6(4) yes
C83 . C84 . C85 . 124.3(5) yes
C83 . C84 . F89 . 118.3(5) yes
C85 . C84 . F89 . 117.5(5) yes
C84 . C85 . C86 . 118.9(5) yes
C84 . C85 . F90 . 121.2(6) yes
C86 . C85 . F90 . 119.9(5) yes
C85 . C86 . C87 . 119.3(5) yes
C85 . C86 . F93 . 120.9(6) yes
C87 . C86 . F93 . 119.8(6) yes
C86 . C87 . C88 . 119.8(5) yes
C86 . C87 . F92 . 119.2(5) yes
C88 . C87 . F92 . 121.0(5) yes
C83 . C88 . C87 . 123.0(5) yes
C83 . C88 . F91 . 120.1(5) yes
C87 . C88 . F91 . 116.9(5) yes
C95 . C94 . C99 . 114.1(5) yes
C95 . C94 . Al2 . 118.6(4) yes
C99 . C94 . Al2 . 127.3(4) yes
C94 . C95 . C96 . 125.0(5) yes
C94 . C95 . F100 . 118.7(4) yes
C96 . C95 . F100 . 116.4(4) yes
C95 . C96 . C97 . 118.4(5) yes
C95 . C96 . F101 . 121.4(5) yes
C97 . C96 . F101 . 120.1(5) yes
C96 . C97 . C98 . 119.4(5) yes
C96 . C97 . F104 . 119.8(5) yes
C98 . C97 . F104 . 120.9(5) yes
C97 . C98 . C99 . 119.6(5) yes
C97 . C98 . F103 . 119.1(5) yes
C99 . C98 . F103 . 121.3(5) yes
C94 . C99 . C98 . 123.5(5) yes
C94 . C99 . F102 . 120.5(5) yes
C98 . C99 . F102 . 115.9(5) yes
H104 . C106 . H105 . 108.1 no
H104 . C106 . C107 . 108.2 no
H105 . C106 . C107 . 108.0 no
H104 . C106 . P6 . 109.4 no
H105 . C106 . P6 . 109.1 no
C107 . C106 . P6 . 113.9(6) yes
C106 . C107 . H106 . 110.0 no
C106 . C107 . H107 . 109.8 no
H106 . C107 . H107 . 108.9 no
C106 . C107 . H108 . 109.8 no
H106 . C107 . H108 . 109.2 no
H107 . C107 . H108 . 109.0 no
C210 . C108 . H109 . 109.8 no
C210 . C108 . H1010 . 109.3 no
H109 . C108 . H1010 . 107.3 no
C210 . C108 . P6 . 112.0(7) yes
H109 . C108 . P6 . 109.4 no
H1010 . C108 . P6 . 108.9 no
C3 . C109 . H1011 . 109.2 no
C3 . C109 . H1012 . 109.8 no
H1011 . C109 . H1012 . 108.7 no
C3 . C109 . P6 . 110.4(5) yes
H1011 . C109 . P6 . 109.1 no
H1012 . C109 . P6 . 109.7 no
H113 . C111 . H114 . 106.8 no
H113 . C111 . C112 . 107.2 no
H114 . C111 . C112 . 107.3 no
H113 . C111 . P7 . 107.1 no
H114 . C111 . P7 . 107.2 no
C112 . C111 . P7 . 120.5(5) yes
C111 . C112 . H115 . 109.7 no
C111 . C112 . H116 . 109.6 no
H115 . C112 . H116 . 109.3 no
C111 . C112 . H117 . 109.7 no
H115 . C112 . H117 . 109.4 no
H116 . C112 . H117 . 109.1 no
H118 . C113 . H119 . 108.2 no
H118 . C113 . C114 . 110.0 no
H119 . C113 . C114 . 110.1 no
H118 . C113 . P7 . 109.6 no
H119 . C113 . P7 . 109.8 no
C114 . C113 . P7 . 109.2(5) yes
C113 . C114 . H1110 . 110.1 no
C113 . C114 . H1111 . 110.6 no
H1110 . C114 . H1111 . 108.5 no
C113 . C114 . P8 . 108.4(5) yes
H1110 . C114 . P8 . 109.4 no
H1111 . C114 . P8 . 109.8 no
C116 . C115 . C120 . 118.6(4) yes
C116 . C115 . F121 . 121.0(4) yes
C120 . C115 . F121 . 120.4(4) yes
C115 . C116 . C117 . 124.3(4) yes
C115 . C116 . F122 . 116.1(4) yes
C117 . C116 . F122 . 119.6(4) yes
C116 . C117 . C118 . 114.1(4) yes
C116 . C117 . Al3 . 125.7(4) yes
C118 . C117 . Al3 . 120.1(4) yes
C117 . C118 . C119 . 124.3(5) yes
C117 . C118 . F125 . 118.7(4) yes
C119 . C118 . F125 . 117.1(4) yes
C118 . C119 . C120 . 119.1(5) yes
C118 . C119 . F123 . 121.6(5) yes
C120 . C119 . F123 . 119.3(4) yes
C115 . C120 . C119 . 119.7(4) yes
C115 . C120 . F124 . 120.4(4) yes
C119 . C120 . F124 . 119.9(4) yes
C127 . C126 . C131 . 119.0(5) yes
C127 . C126 . F132 . 119.9(5) yes
C131 . C126 . F132 . 121.2(6) yes
C126 . C127 . C128 . 120.3(5) yes
C126 . C127 . F133 . 120.0(6) yes
C128 . C127 . F133 . 119.7(6) yes
C127 . C128 . C129 . 118.6(6) yes
C127 . C128 . F136 . 120.4(5) yes
C129 . C128 . F136 . 121.0(6) yes
C128 . C129 . C130 . 123.8(5) yes
C128 . C129 . F134 . 117.0(5) yes
C130 . C129 . F134 . 119.2(5) yes
C129 . C130 . C131 . 114.9(5) yes
C129 . C130 . Al3 . 122.0(4) yes
C131 . C130 . Al3 . 123.1(4) yes
C130 . C131 . C126 . 123.4(5) yes
C130 . C131 . F135 . 120.1(4) yes
C126 . C131 . F135 . 116.5(5) yes
C138 . C137 . C142 . 119.3(6) yes
C138 . C137 . F143 . 121.0(6) yes
C142 . C137 . F143 . 119.7(5) yes
C137 . C138 . C139 . 123.8(6) yes
C137 . C138 . F144 . 116.9(6) yes
C139 . C138 . F144 . 119.3(5) yes
C138 . C139 . C140 . 114.1(5) yes
C138 . C139 . Al4 . 122.7(4) yes
C140 . C139 . Al4 . 123.3(4) yes
C139 . C140 . C141 . 124.3(5) yes
C139 . C140 . F147 . 119.4(5) yes
C141 . C140 . F147 . 116.3(5) yes
C140 . C141 . C142 . 118.1(5) yes
C140 . C141 . F145 . 121.7(5) yes
C142 . C141 . F145 . 120.1(5) yes
C141 . C142 . C137 . 120.3(5) yes
C141 . C142 . F146 . 119.8(5) yes
C137 . C142 . F146 . 119.9(5) yes
C149 . C148 . C153 . 119.8(5) yes
C149 . C148 . F154 . 120.1(5) yes
C153 . C148 . F154 . 120.1(5) yes
C148 . C149 . C150 . 119.0(5) yes
C148 . C149 . F155 . 119.4(5) yes
C150 . C149 . F155 . 121.6(5) yes
C149 . C150 . C151 . 124.0(5) yes
C149 . C150 . F158 . 116.4(5) yes
C151 . C150 . F158 . 119.7(4) yes
C150 . C151 . C152 . 114.2(5) yes
C150 . C151 . Al3 . 126.3(4) yes
C152 . C151 . Al3 . 119.4(4) yes
C151 . C152 . C153 . 124.3(5) yes
C151 . C152 . F156 . 119.2(4) yes
C153 . C152 . F156 . 116.5(4) yes
C152 . C153 . C148 . 118.7(5) yes
C152 . C153 . F157 . 121.0(5) yes
C148 . C153 . F157 . 120.3(5) yes
C162 . C161 . C166 . 113.4(6) yes
C162 . C161 . Al4 . 120.6(5) yes
C166 . C161 . Al4 . 126.1(5) yes
C161 . C162 . C163 . 125.1(7) yes
C161 . C162 . F162 . 117.8(7) yes
C163 . C162 . F162 . 117.1(7) yes
C162 . C163 . C164 . 118.1(9) yes
C162 . C163 . F163 . 121.8(9) yes
C164 . C163 . F163 . 120.0(9) yes
C163 . C164 . C165 . 119.0(8) yes
C163 . C164 . F164 . 119.7(10) yes
C165 . C164 . F164 . 121.2(9) yes
C164 . C165 . C166 . 120.0(7) yes
C164 . C165 . F165 . 118.1(8) yes
C166 . C165 . F165 . 121.9(8) yes
C161 . C166 . C165 . 124.1(7) yes
C161 . C166 . F166 . 118.9(6) yes
C165 . C166 . F166 . 117.0(6) yes
C168 . C167 . C172 . 125.0(7) yes
C168 . C167 . F173 . 119.0(6) yes
C172 . C167 . F173 . 116.0(7) yes
C167 . C168 . C169 . 113.3(6) yes
C167 . C168 . Al4 . 121.1(5) yes
C169 . C168 . Al4 . 125.6(5) yes
C168 . C169 . C170 . 124.3(8) yes
C168 . C169 . F174 . 119.3(6) yes
C170 . C169 . F174 . 116.4(7) yes
C169 . C170 . C171 . 119.6(8) yes
C169 . C170 . F3 . 120.5(9) yes
C171 . C170 . F3 . 119.9(8) yes
C170 . C171 . C172 . 120.1(7) yes
C170 . C171 . F175 . 120.1(9) yes
C172 . C171 . F175 . 119.8(9) yes
C167 . C172 . C171 . 117.7(8) yes
C167 . C172 . F176 . 121.6(8) yes
C171 . C172 . F176 . 120.7(7) yes
C209 . C179 . H173 . 109.7 no
C209 . C179 . H174 . 109.7 no
H173 . C179 . H174 . 109.4 no
C209 . C179 . H175 . 109.6 no
H173 . C179 . H175 . 109.2 no
H174 . C179 . H175 . 109.3 no
C2 . C180 . H1184 . 110.1 no
C2 . C180 . H1185 . 109.5 no
H1184 . C180 . H1185 . 109.7 no
C2 . C180 . H1186 . 109.4 no
H1184 . C180 . H1186 . 109.2 no
H1185 . C180 . H1186 . 108.9 no
H181 . C181 . C182 . 119.8 no
H181 . C181 . C186 . 119.5 no
C182 . C181 . C186 . 120.7(6) yes
C181 . C182 . H182 . 119.9 no
C181 . C182 . C183 . 119.8(6) yes
H182 . C182 . C183 . 120.3 no
C182 . C183 . H183 . 120.6 no
C182 . C183 . C184 . 119.2(6) yes
H183 . C183 . C184 . 120.3 no
C183 . C184 . H184 . 119.7 no
C183 . C184 . C185 . 120.8(6) yes
H184 . C184 . C185 . 119.6 no
C184 . C185 . H185 . 120.2 no
C184 . C185 . C186 . 119.3(6) yes
H185 . C185 . C186 . 120.4 no
C185 . C186 . C181 . 120.2(7) yes
C185 . C186 . H186 . 120.0 no
C181 . C186 . H186 . 119.8 no
H187 . C187 . C188 . 119.8 no
H187 . C187 . C192 . 120.1 no
C188 . C187 . C192 . 120.1(7) yes
C187 . C188 . H188 . 119.5 no
C187 . C188 . C189 . 120.3(7) yes
H188 . C188 . C189 . 120.2 no
C188 . C189 . H189 . 120.1 no
C188 . C189 . C190 . 119.7(6) yes
H189 . C189 . C190 . 120.2 no
C189 . C190 . H190 . 120.0 no
C189 . C190 . C191 . 119.3(6) yes
H190 . C190 . C191 . 120.8 no
C190 . C191 . H191 . 119.9 no
C190 . C191 . C192 . 120.1(7) yes
H191 . C191 . C192 . 120.0 no
C187 . C192 . C191 . 120.5(7) yes
C187 . C192 . H192 . 119.7 no
C191 . C192 . H192 . 119.8 no
C15 . C193 . H193 . 119.4 no
C15 . C193 . C194 . 121.5(9) yes
H193 . C193 . C194 . 119.1 no
C193 . C194 . H194 . 120.2 no
C193 . C194 . C195 . 120.2(7) yes
H194 . C194 . C195 . 119.7 no
C194 . C195 . H195 . 121.6 no
C194 . C195 . C196 . 117.6(8) yes
H195 . C195 . C196 . 120.9 no
C195 . C196 . H196 . 119.2 no
C195 . C196 . C197 . 120.2(8) yes
H196 . C196 . C197 . 120.6 no
C196 . C197 . C15 . 120.8(8) yes
C196 . C197 . H197 . 119.2 no
C15 . C197 . H197 . 120.0 no
H198 . C198 . C199 . 119.8 no
H198 . C198 . C203 . 120.6 no
C199 . C198 . C203 . 119.6(9) yes
C198 . C199 . H199 . 121.1 no
C198 . C199 . C200 . 118.6(11) yes
H199 . C199 . C200 . 120.3 no
C199 . C200 . H200 . 119.8 no
C199 . C200 . C201 . 118.9(10) yes
H200 . C200 . C201 . 121.3 no
C200 . C201 . H201 . 118.8 no
C200 . C201 . C202 . 121.3(10) yes
H201 . C201 . C202 . 119.8 no
C201 . C202 . H202 . 120.4 no
C201 . C202 . C203 . 120.7(12) yes
H202 . C202 . C203 . 118.9 no
C198 . C203 . C202 . 120.9(11) yes
C198 . C203 . H203 . 118.9 no
C202 . C203 . H203 . 120.2 no
H206 . C207 . H207 . 108.7 no
H206 . C207 . H208 . 109.2 no
H207 . C207 . H208 . 109.8 no
H206 . C207 . C208 . 109.4 no
H207 . C207 . C208 . 109.8 no
H208 . C207 . C208 . 109.9 no
C207 . C208 . H209 . 108.2 no
C207 . C208 . H2010 . 108.4 no
H209 . C208 . H2010 . 106.9 no
C207 . C208 . P8 . 117.3(6) yes
H209 . C208 . P8 . 107.9 no
H2010 . C208 . P8 . 107.7 no
N2 . N1 . W1 . 174.4(4) yes
N1 . N2 . Al1 . 175.8(4) yes
N4 . N3 . W1 . 172.8(4) yes
N3 . N4 . Al2 . 166.2(4) yes
N6 . N5 . W2 . 176.6(4) yes
N5 . N6 . Al3 . 175.7(4) yes
N8 . N7 . W2 . 178.8(4) yes
N7 . N8 . Al4 . 171.2(4) yes
C47 . Al1 . C58 . 115.3(2) yes
C47 . Al1 . C33 . 112.8(2) yes
C58 . Al1 . C33 . 112.7(2) yes
C47 . Al1 . N2 . 102.1(2) yes
C58 . Al1 . N2 . 106.7(2) yes
C33 . Al1 . N2 . 106.1(2) yes
C83 . Al2 . C69 . 113.0(2) yes
C83 . Al2 . C94 . 113.1(2) yes
C69 . Al2 . C94 . 113.4(2) yes
C83 . Al2 . N4 . 110.4(2) yes
C69 . Al2 . N4 . 101.0(2) yes
C94 . Al2 . N4 . 104.9(2) yes
C151 . Al3 . C130 . 109.9(2) yes
C151 . Al3 . C117 . 114.8(2) yes
C130 . Al3 . C117 . 114.3(2) yes
C151 . Al3 . N6 . 103.12(19) yes
C130 . Al3 . N6 . 107.4(2) yes
C117 . Al3 . N6 . 106.3(2) yes
C168 . Al4 . C161 . 113.0(3) yes
C168 . Al4 . C139 . 111.0(3) yes
C161 . Al4 . C139 . 114.5(3) yes
C168 . Al4 . N8 . 105.7(2) yes
C161 . Al4 . N8 . 105.2(2) yes
C139 . Al4 . N8 . 106.7(2) yes
C23 . P1 . C25 . 101.4(3) yes
C23 . P1 . C16 . 103.8(3) yes
C25 . P1 . C16 . 103.7(3) yes
C23 . P1 . W1 . 112.58(18) yes
C25 . P1 . W1 . 125.8(2) yes
C16 . P1 . W1 . 107.26(18) yes
C17 . P2 . C21 . 103.5(3) yes
C17 . P2 . C19 . 103.2(3) yes
C21 . P2 . C19 . 103.9(2) yes
C17 . P2 . W1 . 106.89(19) yes
C21 . P2 . W1 . 114.52(17) yes
C19 . P2 . W1 . 122.73(17) yes
C4 . P3 . C11 . 101.0(3) yes
C4 . P3 . C13 . 105.5(3) yes
C11 . P3 . C13 . 102.2(3) yes
C4 . P3 . W1 . 107.25(17) yes
C11 . P3 . W1 . 113.90(17) yes
C13 . P3 . W1 . 124.41(19) yes
C5 . P4 . C9 . 102.2(2) yes
C5 . P4 . C7 . 103.8(3) yes
C9 . P4 . C7 . 102.6(2) yes
C5 . P4 . W1 . 110.33(17) yes
C9 . P4 . W1 . 114.61(17) yes
C7 . P4 . W1 . 121.14(18) yes
C6 . P5 . C3 . 95.9(5) yes
C6 . P5 . C31 . 106.5(4) yes
C3 . P5 . C31 . 102.4(4) yes
C6 . P5 . W2 . 115.3(2) yes
C3 . P5 . W2 . 105.8(3) yes
C31 . P5 . W2 . 125.8(3) yes
C109 . P6 . C108 . 105.7(4) yes
C109 . P6 . C106 . 100.6(4) yes
C108 . P6 . C106 . 105.2(4) yes
C109 . P6 . W2 . 110.8(3) yes
C108 . P6 . W2 . 117.0(3) yes
C106 . P6 . W2 . 115.8(2) yes
C113 . P7 . C111 . 101.5(3) yes
C113 . P7 . C2 . 100.6(4) yes
C111 . P7 . C2 . 104.6(3) yes
C113 . P7 . W2 . 107.2(2) yes
C111 . P7 . W2 . 115.18(19) yes
C2 . P7 . W2 . 124.5(3) yes
C209 . P8 . C114 . 99.1(4) yes
C209 . P8 . C208 . 103.1(4) yes
C114 . P8 . C208 . 103.8(4) yes
C209 . P8 . W2 . 114.0(2) yes
C114 . P8 . W2 . 111.3(2) yes
C208 . P8 . W2 . 122.6(3) yes
P1 . W1 . P3 . 95.52(4) yes
P1 . W1 . P2 . 79.87(4) yes
P3 . W1 . P2 . 98.05(4) yes
P1 . W1 . P4 . 94.77(4) yes
P3 . W1 . P4 . 79.50(4) yes
P2 . W1 . P4 . 173.92(4) yes
P1 . W1 . N1 . 175.57(12) yes
P3 . W1 . N1 . 88.59(12) yes
P2 . W1 . N1 . 97.96(12) yes
P4 . W1 . N1 . 87.58(12) yes
P1 . W1 . N3 . 89.56(12) yes
P3 . W1 . N3 . 174.35(12) yes
P2 . W1 . N3 . 85.26(12) yes
P4 . W1 . N3 . 97.64(12) yes
N1 . W1 . N3 . 86.41(17) yes
P7 . W2 . P5 . 91.03(5) yes
P7 . W2 . P6 . 97.30(6) yes
P5 . W2 . P6 . 82.46(6) yes
P7 . W2 . P8 . 79.32(6) yes
P5 . W2 . P8 . 95.00(6) yes
P6 . W2 . P8 . 175.77(5) yes
P7 . W2 . N5 . 89.89(12) yes
P5 . W2 . N5 . 177.01(13) yes
P6 . W2 . N5 . 94.60(12) yes
P8 . W2 . N5 . 87.97(12) yes
P7 . W2 . N7 . 173.09(14) yes
P5 . W2 . N7 . 87.42(13) yes
P6 . W2 . N7 . 89.18(13) yes
P8 . W2 . N7 . 94.10(13) yes
N5 . W2 . N7 . 92.00(17) yes

loop_
_geom_bond_atom_site_label_1
_geom_bond_site_symmetry_1
_geom_bond_atom_site_label_2
_geom_bond_site_symmetry_2
_geom_bond_distance
_geom_bond_publ_flag
C1 . H11 . 0.977 no
C1 . H12 . 0.980 no
C1 . H13 . 0.980 no
C1 . C25 . 1.474(11) yes
C209 . H1201 . 0.993 no
C209 . H1202 . 0.993 no
C209 . C179 . 1.449(11) yes
C209 . P8 . 1.876(7) yes
C210 . H211 . 0.991 no
C210 . H212 . 0.968 no
C210 . H213 . 0.986 no
C210 . C108 . 1.550(12) yes
C2 . H21 . 0.987 no
C2 . H22 . 0.990 no
C2 . C180 . 1.514(9) yes
C2 . P7 . 1.799(7) yes
C3 . H31 . 0.997 no
C3 . H32 . 0.981 no
C3 . C109 . 1.638(12) yes
C3 . P5 . 1.903(9) yes
C4 . H41 . 0.985 no
C4 . H42 . 0.989 no
C4 . C5 . 1.536(7) yes
C4 . P3 . 1.845(5) yes
C5 . H51 . 0.985 no
C5 . H52 . 0.990 no
C5 . P4 . 1.856(5) yes
C6 . H61 . 0.958 no
C6 . H62 . 0.978 no
C6 . C18 . 1.378(17) yes
C6 . P5 . 1.913(11) yes
C7 . H71 . 0.991 no
C7 . H72 . 0.994 no
C7 . C8 . 1.541(7) yes
C7 . P4 . 1.837(5) yes
C8 . H81 . 0.984 no
C8 . H82 . 0.972 no
C8 . H83 . 0.979 no
C9 . H91 . 0.989 no
C9 . H92 . 0.986 no
C9 . C10 . 1.517(7) yes
C9 . P4 . 1.839(5) yes
C10 . H101 . 0.977 no
C10 . H102 . 0.982 no
C10 . H103 . 0.979 no
C11 . H111 . 0.990 no
C11 . H112 . 0.987 no
C11 . C12 . 1.526(8) yes
C11 . P3 . 1.839(5) yes
C12 . H121 . 0.979 no
C12 . H122 . 0.976 no
C12 . H123 . 0.985 no
C13 . H131 . 0.992 no
C13 . H132 . 0.987 no
C13 . C14 . 1.520(8) yes
C13 . P3 . 1.832(5) yes
C14 . H141 . 0.982 no
C14 . H142 . 0.983 no
C14 . H143 . 0.974 no
C15 . H15 . 0.949 no
C15 . C193 . 1.343(13) yes
C15 . C197 . 1.338(17) yes
C16 . H161 . 0.987 no
C16 . H162 . 0.986 no
C16 . C17 . 1.528(9) yes
C16 . P1 . 1.832(6) yes
C17 . H171 . 0.981 no
C17 . H172 . 0.990 no
C17 . P2 . 1.844(6) yes
C18 . H1181 . 0.944 no
C18 . H1182 . 1.072 no
C18 . H1183 . 0.994 no
C19 . H1191 . 0.992 no
C19 . H1192 . 0.990 no
C19 . C20 . 1.536(7) yes
C19 . P2 . 1.834(5) yes
C20 . H1203 . 0.982 no
C20 . H204 . 0.975 no
C20 . H205 . 0.978 no
C21 . H214 . 0.990 no
C21 . H215 . 0.987 no
C21 . C22 . 1.530(8) yes
C21 . P2 . 1.834(5) yes
C22 . H221 . 0.984 no
C22 . H222 . 0.981 no
C22 . H223 . 0.973 no
C23 . H231 . 0.991 no
C23 . H232 . 0.988 no
C23 . C24 . 1.511(8) yes
C23 . P1 . 1.852(5) yes
C24 . H241 . 0.980 no
C24 . H242 . 0.974 no
C24 . H243 . 0.982 no
C25 . H251 . 0.994 no
C25 . H252 . 0.988 no
C25 . P1 . 1.841(6) yes
C31 . H311 . 0.996 no
C31 . H312 . 0.994 no
C31 . C32 . 1.556(9) yes
C31 . P5 . 1.777(7) yes
C32 . H321 . 0.981 no
C32 . H322 . 0.977 no
C32 . H323 . 0.981 no
C33 . C34 . 1.396(8) yes
C33 . C38 . 1.383(8) yes
C33 . Al1 . 1.982(6) yes
C34 . C35 . 1.374(8) yes
C34 . F42 . 1.354(7) yes
C35 . C36 . 1.362(10) yes
C35 . F43 . 1.352(7) yes
C36 . C37 . 1.382(10) yes
C36 . F46 . 1.342(7) yes
C37 . C38 . 1.370(8) yes
C37 . F45 . 1.345(8) yes
C38 . F44 . 1.355(7) yes
C47 . C48 . 1.389(8) yes
C47 . C52 . 1.388(7) yes
C47 . Al1 . 1.994(6) yes
C48 . C49 . 1.384(8) yes
C48 . F53 . 1.355(6) yes
C49 . C50 . 1.372(9) yes
C49 . F54 . 1.342(7) yes
C50 . C51 . 1.378(10) yes
C50 . F57 . 1.346(7) yes
C51 . C52 . 1.375(9) yes
C51 . F56 . 1.345(7) yes
C52 . F55 . 1.353(7) yes
C58 . C59 . 1.380(7) yes
C58 . C63 . 1.380(7) yes
C58 . Al1 . 1.990(5) yes
C59 . C60 . 1.385(8) yes
C59 . F64 . 1.350(6) yes
C60 . C61 . 1.380(8) yes
C60 . F65 . 1.344(6) yes
C61 . C62 . 1.373(8) yes
C61 . F68 . 1.336(6) yes
C62 . C63 . 1.382(7) yes
C62 . F67 . 1.342(6) yes
C63 . F66 . 1.354(6) yes
C69 . C70 . 1.387(7) yes
C69 . C74 . 1.388(7) yes
C69 . Al2 . 1.994(5) yes
C70 . C71 . 1.366(8) yes
C70 . F78 . 1.356(6) yes
C71 . C72 . 1.382(9) yes
C71 . F79 . 1.346(7) yes
C72 . C73 . 1.370(9) yes
C72 . F82 . 1.333(7) yes
C73 . C74 . 1.376(8) yes
C73 . F81 . 1.342(7) yes
C74 . F80 . 1.351(6) yes
C83 . C84 . 1.384(7) yes
C83 . C88 . 1.383(8) yes
C83 . Al2 . 2.002(5) yes
C84 . C85 . 1.375(8) yes
C84 . F89 . 1.360(7) yes
C85 . C86 . 1.372(9) yes
C85 . F90 . 1.352(6) yes
C86 . C87 . 1.382(9) yes
C86 . F93 . 1.343(6) yes
C87 . C88 . 1.378(8) yes
C87 . F92 . 1.353(7) yes
C88 . F91 . 1.349(6) yes
C94 . C95 . 1.379(7) yes
C94 . C99 . 1.388(7) yes
C94 . Al2 . 1.992(5) yes
C95 . C96 . 1.370(7) yes
C95 . F100 . 1.359(5) yes
C96 . C97 . 1.388(7) yes
C96 . F101 . 1.344(6) yes
C97 . C98 . 1.373(8) yes
C97 . F104 . 1.333(6) yes
C98 . C99 . 1.376(7) yes
C98 . F103 . 1.349(6) yes
C99 . F102 . 1.361(6) yes
C106 . H104 . 0.984 no
C106 . H105 . 0.989 no
C106 . C107 . 1.458(12) yes
C106 . P6 . 1.826(7) yes
C107 . H106 . 0.982 no
C107 . H107 . 0.985 no
C107 . H108 . 0.981 no
C108 . H109 . 0.990 no
C108 . H1010 . 0.999 no
C108 . P6 . 1.840(8) yes
C109 . H1011 . 0.992 no
C109 . H1012 . 0.982 no
C109 . P6 . 1.844(8) yes
C111 . H113 . 0.991 no
C111 . H114 . 0.990 no
C111 . C112 . 1.488(10) yes
C111 . P7 . 1.859(6) yes
C112 . H115 . 0.980 no
C112 . H116 . 0.983 no
C112 . H117 . 0.982 no
C113 . H118 . 0.992 no
C113 . H119 . 0.989 no
C113 . C114 . 1.570(11) yes
C113 . P7 . 1.887(7) yes
C114 . H1110 . 0.993 no
C114 . H1111 . 0.985 no
C114 . P8 . 1.852(8) yes
C115 . C116 . 1.386(7) yes
C115 . C120 . 1.379(7) yes
C115 . F121 . 1.341(5) yes
C116 . C117 . 1.377(7) yes
C116 . F122 . 1.362(5) yes
C117 . C118 . 1.384(7) yes
C117 . Al3 . 1.980(5) yes
C118 . C119 . 1.376(7) yes
C118 . F125 . 1.360(6) yes
C119 . C120 . 1.374(7) yes
C119 . F123 . 1.351(6) yes
C120 . F124 . 1.336(5) yes
C126 . C127 . 1.373(9) yes
C126 . C131 . 1.375(7) yes
C126 . F132 . 1.345(7) yes
C127 . C128 . 1.375(10) yes
C127 . F133 . 1.349(6) yes
C128 . C129 . 1.384(8) yes
C128 . F136 . 1.351(7) yes
C129 . C130 . 1.372(7) yes
C129 . F134 . 1.353(6) yes
C130 . C131 . 1.392(7) yes
C130 . Al3 . 2.002(5) yes
C131 . F135 . 1.345(6) yes
C137 . C138 . 1.374(8) yes
C137 . C142 . 1.356(8) yes
C137 . F143 . 1.354(7) yes
C138 . C139 . 1.391(8) yes
C138 . F144 . 1.360(7) yes
C139 . C140 . 1.373(8) yes
C139 . Al4 . 1.992(6) yes
C140 . C141 . 1.386(7) yes
C140 . F147 . 1.351(6) yes
C141 . C142 . 1.378(8) yes
C141 . F145 . 1.320(6) yes
C142 . F146 . 1.333(6) yes
C148 . C149 . 1.375(8) yes
C148 . C153 . 1.378(8) yes
C148 . F154 . 1.343(6) yes
C149 . C150 . 1.382(7) yes
C149 . F155 . 1.335(6) yes
C150 . C151 . 1.386(7) yes
C150 . F158 . 1.347(6) yes
C151 . C152 . 1.379(7) yes
C151 . Al3 . 2.004(5) yes
C152 . C153 . 1.385(7) yes
C152 . F156 . 1.356(6) yes
C153 . F157 . 1.347(6) yes
C161 . C162 . 1.37(1) yes
C161 . C166 . 1.386(8) yes
C161 . Al4 . 1.994(7) yes
C162 . C163 . 1.381(12) yes
C162 . F162 . 1.357(8) yes
C163 . C164 . 1.388(14) yes
C163 . F163 . 1.324(11) yes
C164 . C165 . 1.357(13) yes
C164 . F164 . 1.341(10) yes
C165 . C166 . 1.366(11) yes
C165 . F165 . 1.338(8) yes
C166 . F166 . 1.344(8) yes
C167 . C168 . 1.381(10) yes
C167 . C172 . 1.395(10) yes
C167 . F173 . 1.358(9) yes
C168 . C169 . 1.354(9) yes
C168 . Al4 . 2.007(6) yes
C169 . C170 . 1.388(10) yes
C169 . F174 . 1.357(9) yes
C170 . C171 . 1.352(13) yes
C170 . F3 . 1.351(10) yes
C171 . C172 . 1.359(13) yes
C171 . F175 . 1.335(8) yes
C172 . F176 . 1.340(10) yes
C179 . H173 . 0.981 no
C179 . H174 . 0.980 no
C179 . H175 . 0.983 no
C180 . H1184 . 0.976 no
C180 . H1185 . 0.980 no
C180 . H1186 . 0.986 no
C181 . H181 . 0.948 no
C181 . C182 . 1.378(10) yes
C181 . C186 . 1.365(11) yes
C182 . H182 . 0.953 no
C182 . C183 . 1.384(8) yes
C183 . H183 . 0.952 no
C183 . C184 . 1.384(9) yes
C184 . H184 . 0.948 no
C184 . C185 . 1.377(9) yes
C185 . H185 . 0.948 no
C185 . C186 . 1.383(10) yes
C186 . H186 . 0.952 no
C187 . H187 . 0.947 no
C187 . C188 . 1.379(10) yes
C187 . C192 . 1.370(10) yes
C188 . H188 . 0.951 no
C188 . C189 . 1.377(10) yes
C189 . H189 . 0.950 no
C189 . C190 . 1.390(11) yes
C190 . H190 . 0.953 no
C190 . C191 . 1.395(11) yes
C191 . H191 . 0.949 no
C191 . C192 . 1.368(10) yes
C192 . H192 . 0.945 no
C193 . H193 . 0.951 no
C193 . C194 . 1.360(11) yes
C194 . H194 . 0.951 no
C194 . C195 . 1.368(11) yes
C195 . H195 . 0.952 no
C195 . C196 . 1.400(12) yes
C196 . H196 . 0.957 no
C196 . C197 . 1.357(16) yes
C197 . H197 . 0.946 no
C198 . H198 . 0.946 no
C198 . C199 . 1.411(16) yes
C198 . C203 . 1.374(17) yes
C199 . H199 . 0.946 no
C199 . C200 . 1.384(13) yes
C200 . H200 . 0.955 no
C200 . C201 . 1.374(14) yes
C201 . H201 . 0.958 no
C201 . C202 . 1.364(13) yes
C202 . H202 . 0.960 no
C202 . C203 . 1.320(15) yes
C203 . H203 . 0.957 no
C207 . H206 . 0.988 no
C207 . H207 . 0.981 no
C207 . H208 . 0.976 no
C207 . C208 . 1.559(11) yes
C208 . H209 . 0.990 no
C208 . H2010 . 0.995 no
C208 . P8 . 1.814(8) yes
N1 . N2 . 1.141(6) yes
N1 . W1 . 1.914(4) yes
N2 . Al1 . 1.902(4) yes
N3 . N4 . 1.155(6) yes
N3 . W1 . 1.902(4) yes
N4 . Al2 . 1.888(4) yes
N5 . N6 . 1.147(6) yes
N5 . W2 . 1.925(4) yes
N6 . Al3 . 1.900(4) yes
N7 . N8 . 1.157(6) yes
N7 . W2 . 1.899(5) yes
N8 . Al4 . 1.874(5) yes
P1 . W1 . 2.5480(12) yes
P2 . W1 . 2.4882(12) yes
P3 . W1 . 2.5411(12) yes
P4 . W1 . 2.4872(12) yes
P5 . W2 . 2.5236(15) yes
P6 . W2 . 2.4876(14) yes
P7 . W2 . 2.5469(17) yes
P8 . W2 . 2.4866(14) yes
